data_7708564
loop_
_publ_author_name
'Guti\'errez-Tarri\~no, Silvia'
'Gaona-Migu\'elez, Jos\'e'
'O\~na-Burgos, Pascual'

_publ_section_title
;
 Tailoring the electron density of cobalt oxide clusters to provide highly
 selective superoxide and peroxide species for aerobic cyclohexane
 oxidation.
;
_journal_name_full 'Dalton transactions (Cambridge, England : 2003)'
_journal_paper_doi 10.1039/d1dt02347k
_journal_year 2021
_chemical_formula_moiety 'C60 H56 Co4 N4 O20'
_chemical_formula_sum 'C60 H56 Co4 N4 O20'
_chemical_formula_weight 1388.80
_chemical_name_common 'POB-088b - 17OBA006'
_space_group_crystal_system triclinic
_space_group_IT_number 2
_space_group_name_Hall '-P 1'
_space_group_name_H-M_alt 'P -1'
_atom_sites_solution_hydrogens geom
_atom_sites_solution_primary dual
_atom_sites_solution_secondary difmap
_audit_update_record
;
2021-09-03 deposited with the CCDC.	2021-09-24 downloaded from the CCDC.
;
_cell_angle_alpha 70.4554(14)
_cell_angle_beta 80.3622(14)
_cell_angle_gamma 70.7780(13)
_cell_formula_units_Z 4
_cell_length_a 17.5793(4)
_cell_length_b 19.7177(5)
_cell_length_c 21.5413(5)
_cell_measurement_reflns_used 9925
_cell_measurement_temperature 100.(2)
_cell_measurement_theta_max 21.8605
_cell_measurement_theta_min 2.2803
_cell_volume 6630.4(3)
_computing_cell_refinement 'SAINT V8.40B (Bruker AXS LLC, 2019)'
_computing_data_collection 'Bruker APEX2 software'
_computing_data_reduction 'SAINT V8.40B (Bruker AXS LLC, 2019)'
_computing_molecular_graphics 'shelXle (C.B. Huebschle, rev 1242)'
_computing_structure_refinement 'SHELXL-2018/3 (Sheldrick, 2018)'
_computing_structure_solution 'SHELXT-2014 (Sheldrick, 2014)'
_diffrn_ambient_temperature 100.(2)
_diffrn_detector_area_resol_mean 8.3333
_diffrn_measured_fraction_theta_full 0.992
_diffrn_measured_fraction_theta_max 0.992
_diffrn_measurement_device '\k--geometry diffractometer'
_diffrn_measurement_device_type '\k--geometry diffractometer'
_diffrn_measurement_method '\f or \w oscillation scans'
_diffrn_radiation_monochromator graphite
_diffrn_radiation_type MoK\a
_diffrn_radiation_wavelength 0.71073
_diffrn_reflns_av_R_equivalents 0.0740
_diffrn_reflns_av_unetI/netI 0.0773
_diffrn_reflns_limit_h_max 18
_diffrn_reflns_limit_h_min -18
_diffrn_reflns_limit_k_max 20
_diffrn_reflns_limit_k_min -19
_diffrn_reflns_limit_l_max 22
_diffrn_reflns_limit_l_min 0
_diffrn_reflns_number 98577
_diffrn_reflns_theta_full 22.05
_diffrn_reflns_theta_max 22.05
_diffrn_reflns_theta_min 1.54
_diffrn_source 'sealed x-ray tube'
_diffrn_source_current 30.0
_diffrn_source_power 1.50
_diffrn_source_type 'SIEMENS KFN MO 2K-90'
_diffrn_source_voltage 50
_exptl_absorpt_coefficient_mu 1.055
_exptl_absorpt_correction_T_max 0.94
_exptl_absorpt_correction_T_min 0.76
_exptl_absorpt_correction_type multi-scan
_exptl_absorpt_process_details
;
Sevvana, M., Ruf, M., Us\'on, I., Sheldrick, G. M., and Herbst-Irmer, R. (2019)
"Non-merohedral twinning: from minerals to proteins"
Acta. Cryst. D75, 1040-1050.
doi:10.1107/S2059798319010179
;
_exptl_crystal_colour 'clear orange'
_exptl_crystal_density_diffrn 1.391
_exptl_crystal_density_method 'not measured'
_exptl_crystal_description plate
_exptl_crystal_F_000 2848
_exptl_crystal_size_max 0.420
_exptl_crystal_size_mid 0.398
_exptl_crystal_size_min 0.054
_refine_diff_density_max 0.540
_refine_diff_density_min -0.416
_refine_ls_extinction_method none
_refine_ls_goodness_of_fit_ref 1.012
_refine_ls_hydrogen_treatment constr
_refine_ls_matrix_type full
_refine_ls_number_parameters 1654
_refine_ls_number_reflns 16234
_refine_ls_number_restraints 1916
_refine_ls_restrained_S_all 0.962
_refine_ls_R_factor_all 0.1002
_refine_ls_R_factor_gt 0.0508
_refine_ls_shift/su_max 0.000
_refine_ls_shift/su_mean 0.000
_refine_ls_structure_factor_coef Fsqd
_refine_ls_weighting_details 'w=1/[\s^2^(Fo^2^)+(0.0558P)^2^+12.5828P] where P=(Fo^2^+2Fc^2^)/3'
_refine_ls_weighting_scheme calc
_refine_ls_wR_factor_gt 0.1087
_refine_ls_wR_factor_ref 0.1307
_reflns_Friedel_coverage 0.000
_reflns_number_gt 10805
_reflns_number_total 16234
_reflns_threshold_expression 'I > 2\s(I)'
_cod_data_source_file d1dt02347k2.cif
_cod_data_source_block 17OBA006
_cod_depositor_comments
;
The following automatic conversions were performed:

data item '_exptl_absorpt_correction_type' value 'Multi-Scan' was
changed to 'multi-scan' in accordance with the
/home/data/users/saulius/crontab/automatic-downloads/rss-feeds/RSC/lib/dictionaries/cif_core.dic
dictionary named 'cif_core.dic' version 2.4.2 last updated on
2011-04-26.

Automatic conversion script
Id: cif_fix_values 7556 2019-12-06 15:28:31Z antanas 
;
_cod_database_code 7708564

loop_
_space_group_symop_operation_xyz
'x, y, z'
'-x, -y, -z'

loop_
_atom_site_type_symbol
_atom_site_label
_atom_site_fract_x
_atom_site_fract_y
_atom_site_fract_z
_atom_site_U_iso_or_equiv
_atom_site_adp_type
_atom_site_calc_flag
_atom_site_refinement_flags_adp
_atom_site_refinement_flags_occupancy
_atom_site_refinement_flags_posn
_atom_site_occupancy
_atom_site_disorder_assembly
_atom_site_disorder_group
O O1 0.2622(3) 0.5539(2) 0.3355(2) 0.0297(10) Uani d . . . 1.000000 . .
Co Co1 0.25512(6) 0.45631(5) 0.36107(5) 0.0300(3) Uani d . . . 1.000000 . .
N N1 0.2536(3) 0.3512(3) 0.3925(3) 0.0289(13) Uani d . . . 1.000000 . .
C C2 0.3104(4) 0.2996(4) 0.4321(4) 0.0358(18) Uani d . . . 1.000000 . .
H H2 0.348659 0.316159 0.445055 0.043000 Uiso calc U . R 1.000000 . .
C C3 0.3165(5) 0.2248(4) 0.4549(4) 0.0359(18) Uani d . . . 1.000000 . .
H H3 0.357098 0.191027 0.483918 0.043000 Uiso calc U . R 1.000000 . .
C C4 0.2636(4) 0.1981(4) 0.4359(3) 0.0330(16) Uani d . . . 1.000000 . .
C C5 0.2046(4) 0.2511(4) 0.3951(3) 0.0358(17) Uani d . . . 1.000000 . .
H H5 0.166496 0.235628 0.380917 0.043000 Uiso calc U . R 1.000000 . .
C C6 0.2009(4) 0.3269(4) 0.3748(3) 0.0318(16) Uani d . . . 1.000000 . .
H H6 0.159334 0.362420 0.347466 0.038000 Uiso calc U . R 1.000000 . .
C C7 0.2669(5) 0.1163(4) 0.4584(4) 0.0367(16) Uani d . . . 1.000000 . .
O O8 0.2151(3) 0.0958(3) 0.4473(3) 0.0521(15) Uani d . . . 1.000000 . .
O O9 0.3306(3) 0.0735(3) 0.4929(2) 0.0423(13) Uani d . . . 1.000000 . .
C C10 0.3381(5) -0.0076(4) 0.5186(4) 0.049(2) Uani d . . . 1.000000 . .
H H10A 0.323371 -0.024469 0.485066 0.058000 Uiso calc U . R 1.000000 . .
H H10B 0.301679 -0.017785 0.558705 0.058000 Uiso calc U . R 1.000000 . .
C C11 0.4231(5) -0.0477(5) 0.5344(4) 0.055(2) Uani d . . . 1.000000 . .
H H11A 0.458422 -0.037624 0.494193 0.083000 Uiso calc U . R 1.000000 . .
H H11B 0.430161 -0.101903 0.552181 0.083000 Uiso calc U . R 1.000000 . .
H H11C 0.437061 -0.030042 0.567228 0.083000 Uiso calc U . R 1.000000 . .
O O11 0.3488(3) 0.5460(2) 0.2352(2) 0.0298(10) Uani d . . . 1.000000 . .
Co Co11 0.35400(6) 0.44763(5) 0.24385(5) 0.0297(3) Uani d . . . 1.000000 . .
N N11 0.3547(3) 0.3460(3) 0.2498(3) 0.0298(13) Uani d . . . 1.000000 . .
C C12 0.3011(4) 0.3364(4) 0.2199(4) 0.0380(18) Uani d . . . 1.000000 . .
H H12 0.268178 0.379622 0.190368 0.046000 Uiso calc U . R 1.000000 . .
C C13 0.2896(5) 0.2679(4) 0.2285(4) 0.0438(19) Uani d . . . 1.000000 . .
H H13 0.249346 0.264094 0.206499 0.053000 Uiso calc U . R 1.000000 . .
C C14 0.3389(5) 0.2048(4) 0.2705(4) 0.0413(17) Uani d . . . 1.000000 . .
C C15 0.3988(5) 0.2141(4) 0.2975(4) 0.0401(18) Uani d . . . 1.000000 . .
H H15 0.436514 0.171327 0.323299 0.048000 Uiso calc U . R 1.000000 . .
C C16 0.4044(4) 0.2851(4) 0.2873(4) 0.0378(18) Uani d . . . 1.000000 . .
H H16 0.445116 0.290493 0.307632 0.045000 Uiso calc U . R 1.000000 . .
C C17 0.3254(6) 0.1302(5) 0.2884(5) 0.060(2) Uani d . . . 1.000000 . .
O O18 0.3707(4) 0.0737(3) 0.3210(4) 0.098(3) Uani d . . . 1.000000 . .
O O19 0.2567(4) 0.1342(3) 0.2696(3) 0.0749(19) Uani d . . D 1.000000 . .
C C20 0.231(3) 0.071(2) 0.264(2) 0.079(7) Uani d U P D 0.31(3) A 1
H H20A 0.275196 0.023341 0.272865 0.094000 Uiso calc U P R 0.31(3) A 1
H H20B 0.212766 0.083183 0.218986 0.094000 Uiso calc U P R 0.31(3) A 1
C C21 0.161(3) 0.067(3) 0.316(2) 0.083(10) Uani d U P D 0.31(3) A 1
H H21A 0.128160 0.039988 0.306323 0.100000 Uiso calc U P R 0.31(3) A 1
H H21B 0.127657 0.117490 0.315304 0.100000 Uiso calc U P R 0.31(3) A 1
H H21C 0.182432 0.039153 0.359419 0.100000 Uiso calc U P R 0.31(3) A 1
C C220 0.2341(9) 0.0621(7) 0.2996(10) 0.063(5) Uani d U P D 0.69(3) A 2
H H22A 0.228073 0.048509 0.348380 0.076000 Uiso calc U P R 0.69(3) A 2
H H22B 0.274226 0.019864 0.286236 0.076000 Uiso calc U P R 0.69(3) A 2
C C221 0.1537(10) 0.0834(10) 0.2702(14) 0.089(6) Uani d U P D 0.69(3) A 2
H H22C 0.157656 0.111932 0.223428 0.107000 Uiso calc U P R 0.69(3) A 2
H H22D 0.111679 0.114488 0.293688 0.107000 Uiso calc U P R 0.69(3) A 2
H H22E 0.139977 0.037680 0.274633 0.107000 Uiso calc U P R 0.69(3) A 2
O O21 0.3645(3) 0.4268(2) 0.3340(2) 0.0284(10) Uani d . . . 1.000000 . .
Co Co21 0.37483(6) 0.52153(5) 0.32187(5) 0.0301(3) Uani d . . . 1.000000 . .
N N21 0.3854(3) 0.6213(3) 0.3091(3) 0.0337(14) Uani d . . . 1.000000 . .
C C22 0.4173(5) 0.6566(4) 0.2529(4) 0.042(2) Uani d . . . 1.000000 . .
H H22 0.440281 0.629976 0.221456 0.051000 Uiso calc U . R 1.000000 . .
C C23 0.4193(5) 0.7298(4) 0.2368(4) 0.050(2) Uani d . . . 1.000000 . .
H H23 0.444027 0.752744 0.195971 0.060000 Uiso calc U . R 1.000000 . .
C C24 0.3843(5) 0.7685(4) 0.2817(4) 0.0439(19) Uani d . . . 1.000000 . .
C C25 0.3507(5) 0.7325(4) 0.3405(4) 0.050(2) Uani d . . . 1.000000 . .
H H25 0.325607 0.758239 0.372254 0.060000 Uiso calc U . R 1.000000 . .
C C26 0.3540(5) 0.6584(4) 0.3528(4) 0.044(2) Uani d . . . 1.000000 . .
H H26 0.332823 0.632952 0.394324 0.052000 Uiso calc U . R 1.000000 . .
C C27 0.3763(6) 0.8503(5) 0.2668(4) 0.060(2) Uani d . . . 1.000000 . .
O O28 0.3282(4) 0.8902(3) 0.2956(3) 0.0711(19) Uani d . . . 1.000000 . .
O O29 0.4291(5) 0.8718(3) 0.2185(3) 0.090(2) Uani d . . D 1.000000 . .
C C30 0.396(4) 0.9557(12) 0.187(3) 0.084(11) Uani d U P D 0.20(2) B 1
H H30A 0.411542 0.981300 0.213468 0.101000 Uiso calc U P R 0.20(2) B 1
H H30B 0.336823 0.969177 0.190201 0.101000 Uiso calc U P R 0.20(2) B 1
C C31 0.424(5) 0.988(3) 0.115(2) 0.091(12) Uani d U P D 0.20(2) B 1
H H31A 0.398764 1.042364 0.100394 0.137000 Uiso calc U P R 0.20(2) B 1
H H31B 0.407847 0.964593 0.087561 0.137000 Uiso calc U P R 0.20(2) B 1
H H31C 0.482789 0.976873 0.110922 0.137000 Uiso calc U P R 0.20(2) B 1
C C230 0.4295(11) 0.9523(6) 0.1986(7) 0.082(4) Uani d U P D 0.80(2) B 2
H H23A 0.483322 0.957224 0.179297 0.099000 Uiso calc U P R 0.80(2) B 2
H H23B 0.414629 0.972097 0.236996 0.099000 Uiso calc U P R 0.80(2) B 2
C C231 0.3659(11) 0.9939(8) 0.1471(9) 0.106(6) Uani d U P D 0.80(2) B 2
H H23C 0.369479 1.045114 0.125137 0.158000 Uiso calc U P R 0.80(2) B 2
H H23D 0.311983 0.996085 0.168981 0.158000 Uiso calc U P R 0.80(2) B 2
H H23E 0.375770 0.966966 0.114295 0.158000 Uiso calc U P R 0.80(2) B 2
O O31 0.2446(3) 0.4729(2) 0.2716(2) 0.0300(11) Uani d . . . 1.000000 . .
Co Co31 0.23663(6) 0.57437(5) 0.24962(5) 0.0302(3) Uani d . . . 1.000000 . .
N N31 0.2242(3) 0.6816(3) 0.2261(3) 0.0318(13) Uani d . . . 1.000000 . .
C C32 0.2404(5) 0.7233(4) 0.1651(4) 0.052(2) Uani d . . . 1.000000 . .
H H32 0.266003 0.698478 0.132816 0.063000 Uiso calc U . R 1.000000 . .
C C33 0.2218(5) 0.7999(4) 0.1471(4) 0.055(2) Uani d . . . 1.000000 . .
H H33 0.232864 0.827272 0.102753 0.066000 Uiso calc U . R 1.000000 . .
C C34 0.1870(5) 0.8373(4) 0.1929(4) 0.046(2) Uani d . . . 1.000000 . .
C C35 0.1747(4) 0.7951(4) 0.2565(4) 0.045(2) Uani d . . . 1.000000 . .
H H35 0.153133 0.818900 0.290011 0.054000 Uiso calc U . R 1.000000 . .
C C36 0.1938(5) 0.7175(4) 0.2718(4) 0.043(2) Uani d . . . 1.000000 . .
H H36 0.185092 0.688808 0.316130 0.052000 Uiso calc U . R 1.000000 . .
C C37 0.1593(5) 0.9221(5) 0.1760(4) 0.053(2) Uani d . . . 1.000000 . .
O O38 0.1238(4) 0.9541(3) 0.2155(3) 0.0701(19) Uani d . . . 1.000000 . .
O O39 0.1783(4) 0.9541(3) 0.1131(3) 0.0670(17) Uani d . . . 1.000000 . .
C C40 0.1476(7) 1.0360(5) 0.0898(5) 0.084(3) Uani d . . . 1.000000 . .
H H40A 0.165055 1.058697 0.117416 0.100000 Uiso calc U . R 1.000000 . .
H H40B 0.087887 1.052526 0.091023 0.100000 Uiso calc U . R 1.000000 . .
C C41 0.1830(7) 1.0584(5) 0.0196(5) 0.097(4) Uani d . . . 1.000000 . .
H H41A 0.163875 1.036555 -0.007254 0.145000 Uiso calc U . R 1.000000 . .
H H41B 0.242066 1.039769 0.019176 0.145000 Uiso calc U . R 1.000000 . .
H H41C 0.166074 1.113391 0.001385 0.145000 Uiso calc U . R 1.000000 . .
O O41 0.1380(3) 0.4988(3) 0.3758(2) 0.0311(11) Uani d . . . 1.000000 . .
C C42 0.0975(4) 0.5588(4) 0.3350(3) 0.0293(16) Uani d . . . 1.000000 . .
O O43 0.1227(3) 0.5946(3) 0.2794(2) 0.0348(12) Uani d . . . 1.000000 . .
C C44 0.0117(4) 0.5926(4) 0.3564(4) 0.0348(17) Uani d . . . 1.000000 . .
C C45 -0.0172(5) 0.5678(5) 0.4202(4) 0.048(2) Uani d . . . 1.000000 . .
H H45 0.016129 0.525481 0.450260 0.058000 Uiso calc U . R 1.000000 . .
C C46 -0.0938(5) 0.6029(5) 0.4418(4) 0.059(2) Uani d . . . 1.000000 . .
H H46 -0.113268 0.584653 0.486237 0.071000 Uiso calc U . R 1.000000 . .
C C47 -0.1425(5) 0.6653(5) 0.3979(5) 0.057(2) Uani d . . . 1.000000 . .
H H47 -0.194775 0.690936 0.412446 0.068000 Uiso calc U . R 1.000000 . .
C C48 -0.1147(5) 0.6891(5) 0.3344(5) 0.057(2) Uani d . . . 1.000000 . .
H H48 -0.148330 0.730548 0.303808 0.069000 Uiso calc U . R 1.000000 . .
C C49 -0.0382(5) 0.6539(4) 0.3139(4) 0.051(2) Uani d . . . 1.000000 . .
H H49 -0.019169 0.672058 0.269341 0.061000 Uiso calc U . R 1.000000 . .
O O51 0.2800(3) 0.4457(2) 0.4486(2) 0.0293(11) Uani d . . . 1.000000 . .
C C52 0.3385(4) 0.4631(4) 0.4590(4) 0.0266(14) Uani d . . . 1.000000 . .
O O53 0.3870(3) 0.4926(2) 0.4167(2) 0.0318(11) Uani d . . . 1.000000 . .
C C54 0.3528(4) 0.4473(4) 0.5301(4) 0.0341(16) Uani d . . . 1.000000 . .
C C55 0.3002(5) 0.4187(5) 0.5796(4) 0.049(2) Uani d . . . 1.000000 . .
H H55 0.255490 0.408886 0.568598 0.059000 Uiso calc U . R 1.000000 . .
C C56 0.3131(6) 0.4042(5) 0.6457(4) 0.066(3) Uani d . . . 1.000000 . .
H H56 0.276899 0.384816 0.679675 0.079000 Uiso calc U . R 1.000000 . .
C C57 0.3770(6) 0.4178(5) 0.6616(5) 0.064(2) Uani d . . . 1.000000 . .
H H57 0.386163 0.407390 0.706539 0.077000 Uiso calc U . R 1.000000 . .
C C58 0.4298(6) 0.4475(5) 0.6108(4) 0.063(2) Uani d . . . 1.000000 . .
H H58 0.474991 0.457299 0.620909 0.075000 Uiso calc U . R 1.000000 . .
C C59 0.4145(5) 0.4620(5) 0.5466(4) 0.049(2) Uani d . . . 1.000000 . .
H H59 0.449167 0.483318 0.512308 0.059000 Uiso calc U . R 1.000000 . .
O O61 0.4892(3) 0.4826(3) 0.2976(2) 0.0307(11) Uani d . . . 1.000000 . .
C C62 0.5135(4) 0.4412(4) 0.2607(3) 0.0275(15) Uani d . . . 1.000000 . .
O O63 0.4720(3) 0.4228(2) 0.2297(2) 0.0283(11) Uani d . . . 1.000000 . .
C C64 0.6040(5) 0.4080(4) 0.2537(4) 0.0377(17) Uani d . . . 1.000000 . .
C C65 0.6538(5) 0.4127(5) 0.2940(4) 0.051(2) Uani d . . . 1.000000 . .
H H65 0.631376 0.441517 0.323761 0.061000 Uiso calc U . R 1.000000 . .
C C66 0.7356(5) 0.3764(5) 0.2921(4) 0.061(2) Uani d . . . 1.000000 . .
H H66 0.769174 0.381799 0.319320 0.073000 Uiso calc U . R 1.000000 . .
C C67 0.7685(5) 0.3322(5) 0.2507(4) 0.060(2) Uani d . . . 1.000000 . .
H H67 0.824780 0.307170 0.249499 0.072000 Uiso calc U . R 1.000000 . .
C C68 0.7202(5) 0.3244(5) 0.2115(4) 0.063(2) Uani d . . . 1.000000 . .
H H68 0.742759 0.292710 0.184023 0.075000 Uiso calc U . R 1.000000 . .
C C69 0.6369(5) 0.3634(5) 0.2118(4) 0.051(2) Uani d . . . 1.000000 . .
H H69 0.603532 0.359262 0.183611 0.062000 Uiso calc U . R 1.000000 . .
O O71 0.3279(3) 0.4817(3) 0.1518(2) 0.0336(11) Uani d . . . 1.000000 . .
C C72 0.2668(4) 0.5369(4) 0.1295(4) 0.0347(16) Uani d . . . 1.000000 . .
O O73 0.2216(3) 0.5832(3) 0.1587(2) 0.0347(12) Uani d . . . 1.000000 . .
C C74 0.2471(5) 0.5481(4) 0.0610(4) 0.0424(18) Uani d . . . 1.000000 . .
C C75 0.2951(6) 0.5025(6) 0.0246(4) 0.072(3) Uani d . . . 1.000000 . .
H H75 0.342273 0.464443 0.042369 0.087000 Uiso calc U . R 1.000000 . .
C C76 0.2754(7) 0.5117(7) -0.0367(5) 0.101(4) Uani d . . . 1.000000 . .
H H76 0.309338 0.479801 -0.061374 0.121000 Uiso calc U . R 1.000000 . .
C C77 0.2075(7) 0.5659(6) -0.0637(5) 0.089(3) Uani d . . . 1.000000 . .
H H77 0.194134 0.571954 -0.106532 0.106000 Uiso calc U . R 1.000000 . .
C C78 0.1596(7) 0.6113(5) -0.0273(5) 0.078(3) Uani d . . . 1.000000 . .
H H78 0.112738 0.649535 -0.045495 0.094000 Uiso calc U . R 1.000000 . .
C C79 0.1776(5) 0.6027(5) 0.0343(4) 0.060(2) Uani d . . . 1.000000 . .
H H79 0.142817 0.633972 0.059139 0.072000 Uiso calc U . R 1.000000 . .
O O101 0.7658(3) 0.1346(2) 0.2246(2) 0.0330(11) Uani d . . . 1.000000 . .
Co Co41 0.83869(6) 0.08198(5) 0.29017(5) 0.0334(3) Uani d . . . 1.000000 . .
N N101 0.9130(3) 0.0247(3) 0.3599(3) 0.0331(13) Uani d . . . 1.000000 . .
C C102 0.8868(4) 0.0120(4) 0.4236(3) 0.0352(17) Uani d . . . 1.000000 . .
H H102 0.833532 0.039519 0.434503 0.042000 Uiso calc U . R 1.000000 . .
C C103 0.9337(4) -0.0394(4) 0.4740(4) 0.0382(18) Uani d . . . 1.000000 . .
H H103 0.912358 -0.048289 0.518524 0.046000 Uiso calc U . R 1.000000 . .
C C104 1.0112(4) -0.0772(4) 0.4591(4) 0.0368(16) Uani d . . . 1.000000 . .
C C105 1.0408(5) -0.0635(4) 0.3939(4) 0.0419(18) Uani d . . . 1.000000 . .
H H105 1.094713 -0.088785 0.382396 0.050000 Uiso calc U . R 1.000000 . .
C C106 0.9896(4) -0.0118(4) 0.3458(4) 0.0405(18) Uani d . . . 1.000000 . .
H H106 1.009737 -0.001896 0.300905 0.049000 Uiso calc U . R 1.000000 . .
C C107 1.0630(5) -0.1403(5) 0.5109(4) 0.0435(18) Uani d . . . 1.000000 . .
O O108 1.1236(4) -0.1837(4) 0.4986(3) 0.076(2) Uani d . . . 1.000000 . .
O O109 1.0300(3) -0.1414(3) 0.5712(3) 0.0536(14) Uani d . . . 1.000000 . .
C C110 1.0708(5) -0.2035(5) 0.6266(4) 0.065(3) Uani d . . . 1.000000 . .
H H11D 1.125185 -0.230103 0.611170 0.078000 Uiso calc U . R 1.000000 . .
H H11E 1.076738 -0.183604 0.661432 0.078000 Uiso calc U . R 1.000000 . .
C C111 1.0216(6) -0.2554(5) 0.6528(5) 0.076(3) Uani d . . . 1.000000 . .
H H11F 1.013796 -0.272886 0.617362 0.114000 Uiso calc U . R 1.000000 . .
H H11G 0.968974 -0.229390 0.670223 0.114000 Uiso calc U . R 1.000000 . .
H H11H 1.049078 -0.298675 0.688188 0.114000 Uiso calc U . R 1.000000 . .
O O111 0.7477(3) 0.0230(3) 0.2103(2) 0.0353(11) Uani d . . . 1.000000 . .
Co Co51 0.81763(6) -0.04685(5) 0.27420(5) 0.0336(3) Uani d . . . 1.000000 . .
N N111 0.8890(3) -0.1234(3) 0.3401(3) 0.0345(14) Uani d . . . 1.000000 . .
C C112 0.9632(5) -0.1636(4) 0.3236(4) 0.044(2) Uani d . . . 1.000000 . .
H H112 0.984275 -0.149149 0.279198 0.053000 Uiso calc U . R 1.000000 . .
C C113 1.0091(5) -0.2240(4) 0.3680(4) 0.0431(19) Uani d . . . 1.000000 . .
H H113 1.060573 -0.252051 0.354162 0.052000 Uiso calc U . R 1.000000 . .
C C114 0.9810(4) -0.2440(4) 0.4323(4) 0.0372(17) Uani d . . . 1.000000 . .
C C115 0.9077(5) -0.2023(5) 0.4505(4) 0.054(2) Uani d . . . 1.000000 . .
H H115 0.887565 -0.214010 0.495385 0.064000 Uiso calc U . R 1.000000 . .
C C116 0.8630(5) -0.1434(4) 0.4036(4) 0.044(2) Uani d . . . 1.000000 . .
H H116 0.811148 -0.115350 0.416796 0.053000 Uiso calc U . R 1.000000 . .
C C117 1.0278(5) -0.3120(4) 0.4842(4) 0.048(2) Uani d . . . 1.000000 . .
O O118 1.0026(3) -0.3314(3) 0.5398(3) 0.0658(17) Uani d . . . 1.000000 . .
O O119 1.0975(3) -0.3453(3) 0.4580(3) 0.0515(14) Uani d . . . 1.000000 . .
C C120 1.1477(5) -0.4111(5) 0.5052(5) 0.069(3) Uani d . . . 1.000000 . .
H H12A 1.182518 -0.447529 0.482307 0.083000 Uiso calc U . R 1.000000 . .
H H12B 1.113040 -0.436564 0.539970 0.083000 Uiso calc U . R 1.000000 . .
C C121 1.1986(6) -0.3844(5) 0.5354(6) 0.089(4) Uani d . . . 1.000000 . .
H H12C 1.233932 -0.427672 0.566019 0.133000 Uiso calc U . R 1.000000 . .
H H12D 1.163647 -0.349968 0.559448 0.133000 Uiso calc U . R 1.000000 . .
H H12E 1.231512 -0.358049 0.500562 0.133000 Uiso calc U . R 1.000000 . .
O O121 0.8849(3) 0.0144(3) 0.2419(2) 0.0357(11) Uani d . . . 1.000000 . .
Co Co61 0.82365(6) 0.07531(6) 0.17037(5) 0.0379(3) Uani d . . . 1.000000 . .
N N121 0.7590(4) 0.1418(3) 0.0951(3) 0.0409(15) Uani d . . . 1.000000 . .
C C122 0.7464(5) 0.2168(4) 0.0778(4) 0.0418(18) Uani d . . . 1.000000 . .
H H122 0.774329 0.235408 0.099419 0.050000 Uiso calc U . R 1.000000 . .
C C123 0.6952(5) 0.2674(5) 0.0304(4) 0.048(2) Uani d . . . 1.000000 . .
H H123 0.688037 0.319918 0.019162 0.058000 Uiso calc U . R 1.000000 . .
C C124 0.6547(5) 0.2401(5) -0.0003(4) 0.053(2) Uani d . . . 1.000000 . .
C C125 0.6680(5) 0.1630(5) 0.0158(4) 0.057(2) Uani d . . . 1.000000 . .
H H125 0.641218 0.143083 -0.005526 0.068000 Uiso calc U . R 1.000000 . .
C C126 0.7220(5) 0.1151(5) 0.0646(4) 0.049(2) Uani d . . . 1.000000 . .
H H126 0.731983 0.062225 0.075786 0.059000 Uiso calc U . R 1.000000 . .
C C127 0.5930(6) 0.2921(6) -0.0506(4) 0.063(2) Uani d . . . 1.000000 . .
O O128 0.5581(5) 0.2694(4) -0.0786(3) 0.091(2) Uani d . . . 1.000000 . .
O O129 0.5850(3) 0.3628(4) -0.0571(3) 0.0696(18) Uani d . . . 1.000000 . .
C C130 0.5230(6) 0.4209(5) -0.1010(4) 0.077(3) Uani d . . . 1.000000 . .
H H13A 0.546997 0.436744 -0.146530 0.092000 Uiso calc U . R 1.000000 . .
H H13B 0.478573 0.400942 -0.101984 0.092000 Uiso calc U . R 1.000000 . .
C C131 0.4931(6) 0.4838(6) -0.0744(5) 0.091(4) Uani d . . . 1.000000 . .
H H13C 0.538656 0.498629 -0.068141 0.137000 Uiso calc U . R 1.000000 . .
H H13D 0.463225 0.469208 -0.031907 0.137000 Uiso calc U . R 1.000000 . .
H H13E 0.457231 0.526335 -0.105215 0.137000 Uiso calc U . R 1.000000 . .
O O131 0.7735(3) 0.0188(2) 0.3251(2) 0.0308(11) Uani d . . . 1.000000 . .
Co Co71 0.69342(6) 0.07937(5) 0.26782(5) 0.0318(3) Uani d . . . 1.000000 . .
N N131 0.6058(4) 0.1392(3) 0.2095(3) 0.0366(13) Uani d . . . 1.000000 . .
C C132 0.5632(5) 0.1068(5) 0.1883(4) 0.047(2) Uani d . . . 1.000000 . .
H H132 0.575709 0.053469 0.202915 0.056000 Uiso calc U . R 1.000000 . .
C C133 0.5023(5) 0.1477(5) 0.1463(4) 0.051(2) Uani d . . . 1.000000 . .
H H133 0.473224 0.122912 0.132328 0.062000 Uiso calc U . R 1.000000 . .
C C134 0.4838(5) 0.2246(5) 0.1247(4) 0.0461(18) Uani d . . . 1.000000 . .
C C135 0.5265(5) 0.2590(5) 0.1463(4) 0.0452(19) Uani d . . . 1.000000 . .
H H135 0.514473 0.312245 0.132230 0.054000 Uiso calc U . R 1.000000 . .
C C136 0.5873(5) 0.2146(4) 0.1891(4) 0.0401(18) Uani d . . . 1.000000 . .
H H136 0.616470 0.238199 0.204276 0.048000 Uiso calc U . R 1.000000 . .
C C137 0.4210(6) 0.2710(6) 0.0755(5) 0.060(2) Uani d . . . 1.000000 . .
O O138 0.4187(4) 0.3336(4) 0.0408(3) 0.0743(19) Uani d . . . 1.000000 . .
O O139 0.3705(4) 0.2349(4) 0.0744(4) 0.100(2) Uani d . . D 1.000000 . .
C C140 0.293(2) 0.279(3) 0.041(3) 0.121(11) Uani d U P D 0.29(4) C 1
H H14A 0.303470 0.294741 -0.007750 0.146000 Uiso calc U P R 0.29(4) C 1
H H14B 0.265615 0.324192 0.055377 0.146000 Uiso calc U P R 0.29(4) C 1
C C141 0.244(3) 0.223(3) 0.063(4) 0.131(13) Uani d U P D 0.29(4) C 1
H H14C 0.251846 0.193864 0.109239 0.196000 Uiso calc U P R 0.29(4) C 1
H H14D 0.260860 0.188982 0.035564 0.196000 Uiso calc U P R 0.29(4) C 1
H H14E 0.186241 0.250750 0.057787 0.196000 Uiso calc U P R 0.29(4) C 1
C C340 0.3172(15) 0.2724(13) 0.0177(12) 0.124(8) Uani d U P D 0.71(4) C 2
H H34A 0.348996 0.288711 -0.023964 0.149000 Uiso calc U P R 0.71(4) C 2
H H34B 0.274309 0.316925 0.024919 0.149000 Uiso calc U P R 0.71(4) C 2
C C341 0.2802(15) 0.2125(13) 0.0151(16) 0.132(9) Uani d U P D 0.71(4) C 2
H H34C 0.264297 0.185499 0.060050 0.198000 Uiso calc U P R 0.71(4) C 2
H H34D 0.320256 0.176749 -0.005208 0.198000 Uiso calc U P R 0.71(4) C 2
H H34E 0.232701 0.237159 -0.011064 0.198000 Uiso calc U P R 0.71(4) C 2
O O141 0.7754(3) 0.1488(2) 0.3419(2) 0.0288(11) Uani d . . . 1.000000 . .
C C142 0.6981(4) 0.1654(4) 0.3485(3) 0.0292(15) Uani d . . . 1.000000 . .
O O143 0.6525(3) 0.1441(2) 0.3246(2) 0.0288(11) Uani d . . . 1.000000 . .
C C144 0.6591(4) 0.2166(4) 0.3901(3) 0.0298(15) Uani d . . . 1.000000 . .
C C145 0.7014(5) 0.2247(4) 0.4347(4) 0.0436(19) Uani d . . . 1.000000 . .
H H145 0.756250 0.195656 0.440649 0.052000 Uiso calc U . R 1.000000 . .
C C146 0.6642(6) 0.2749(5) 0.4707(4) 0.056(2) Uani d . . . 1.000000 . .
H H146 0.693082 0.279341 0.501935 0.068000 Uiso calc U . R 1.000000 . .
C C147 0.5853(6) 0.3183(5) 0.4609(4) 0.057(2) Uani d . . . 1.000000 . .
H H147 0.560848 0.353861 0.484593 0.068000 Uiso calc U . R 1.000000 . .
C C148 0.5408(5) 0.3111(4) 0.4171(4) 0.0459(19) Uani d . . . 1.000000 . .
H H148 0.486328 0.340858 0.410447 0.055000 Uiso calc U . R 1.000000 . .
C C149 0.5795(5) 0.2583(4) 0.3830(4) 0.0402(18) Uani d . . . 1.000000 . .
H H149 0.549616 0.251000 0.354062 0.048000 Uiso calc U . R 1.000000 . .
O O151 0.9092(3) 0.1441(3) 0.2414(2) 0.0408(12) Uani d . . . 1.000000 . .
C C152 0.9258(5) 0.1566(4) 0.1803(4) 0.0408(17) Uani d . . . 1.000000 . .
O O153 0.9013(3) 0.1322(3) 0.1416(2) 0.0427(12) Uani d . . . 1.000000 . .
C C154 0.9796(5) 0.2047(5) 0.1486(4) 0.057(2) Uani d . . . 1.000000 . .
C C155 0.9951(7) 0.2448(6) 0.1828(6) 0.089(3) Uani d . . . 1.000000 . .
H H155 0.973370 0.239949 0.227007 0.106000 Uiso calc U . R 1.000000 . .
C C156 1.0436(8) 0.2940(7) 0.1533(6) 0.116(5) Uani d . . . 1.000000 . .
H H156 1.056294 0.320317 0.178000 0.140000 Uiso calc U . R 1.000000 . .
C C157 1.0714(8) 0.3028(7) 0.0891(6) 0.118(5) Uani d . . . 1.000000 . .
H H157 1.101613 0.337324 0.068174 0.142000 Uiso calc U . R 1.000000 . .
C C158 1.0561(7) 0.2617(6) 0.0537(6) 0.098(4) Uani d . . . 1.000000 . .
H H158 1.078165 0.266082 0.009679 0.118000 Uiso calc U . R 1.000000 . .
C C159 1.0078(6) 0.2139(6) 0.0837(5) 0.078(3) Uani d . . . 1.000000 . .
H H159 0.994460 0.187744 0.059186 0.093000 Uiso calc U . R 1.000000 . .
O O161 0.8818(3) 0.0020(3) 0.1241(2) 0.0435(13) Uani d . . . 1.000000 . .
C C162 0.8988(5) -0.0678(4) 0.1542(4) 0.0413(19) Uani d . . . 1.000000 . .
O O163 0.8699(3) -0.1011(3) 0.2094(2) 0.0397(13) Uani d . . . 1.000000 . .
C C164 0.9622(5) -0.1174(4) 0.1186(4) 0.043(2) Uani d . . . 1.000000 . .
C C165 0.9983(6) -0.0877(5) 0.0602(4) 0.062(3) Uani d . . . 1.000000 . .
H H165 0.983191 -0.034534 0.041142 0.074000 Uiso calc U . R 1.000000 . .
C C166 1.0555(6) -0.1314(5) 0.0279(5) 0.079(3) Uani d . . . 1.000000 . .
H H166 1.078301 -0.108791 -0.014032 0.095000 Uiso calc U . R 1.000000 . .
C C167 1.0804(6) -0.2070(5) 0.0551(4) 0.071(3) Uani d . . . 1.000000 . .
H H167 1.120900 -0.237712 0.032675 0.085000 Uiso calc U . R 1.000000 . .
C C168 1.0467(7) -0.2384(5) 0.1146(5) 0.088(4) Uani d U . . 1.000000 . .
H H168 1.065108 -0.291281 0.134510 0.105000 Uiso calc U . R 1.000000 . .
C C169 0.9868(6) -0.1953(5) 0.1463(4) 0.076(3) Uani d . . . 1.000000 . .
H H169 0.962035 -0.218307 0.187090 0.092000 Uiso calc U . R 1.000000 . .
O O171 0.7345(3) -0.0982(3) 0.3104(2) 0.0361(12) Uani d . . . 1.000000 . .
C C172 0.6614(5) -0.0614(4) 0.3216(3) 0.0334(16) Uani d . . . 1.000000 . .
O O173 0.6323(3) 0.0090(3) 0.3123(2) 0.0349(11) Uani d . . . 1.000000 . .
C C174 0.6031(5) -0.1073(4) 0.3516(3) 0.0363(17) Uani d . . . 1.000000 . .
C C175 0.6300(6) -0.1851(5) 0.3722(4) 0.063(3) Uani d . . . 1.000000 . .
H H175 0.685929 -0.210803 0.368403 0.076000 Uiso calc U . R 1.000000 . .
C C176 0.5747(6) -0.2248(5) 0.3982(5) 0.080(3) Uani d . . . 1.000000 . .
H H176 0.592619 -0.278290 0.411645 0.096000 Uiso calc U . R 1.000000 . .
C C177 0.4937(6) -0.1878(5) 0.4049(4) 0.063(2) Uani d . . . 1.000000 . .
H H177 0.455726 -0.215326 0.423203 0.076000 Uiso calc U . R 1.000000 . .
C C178 0.4690(5) -0.1112(5) 0.3848(4) 0.061(2) Uani d . . . 1.000000 . .
H H178 0.413180 -0.085398 0.389210 0.073000 Uiso calc U . R 1.000000 . .
C C179 0.5223(5) -0.0708(5) 0.3586(4) 0.049(2) Uani d . . . 1.000000 . .
H H179 0.503700 -0.017320 0.345130 0.059000 Uiso calc U . R 1.000000 . .

loop_
_atom_site_aniso_label
_atom_site_aniso_U_11
_atom_site_aniso_U_22
_atom_site_aniso_U_33
_atom_site_aniso_U_12
_atom_site_aniso_U_13
_atom_site_aniso_U_23
O1 0.034(3) 0.018(2) 0.029(2) -0.007(2) 0.0088(19) -0.0025(19)
Co1 0.0303(6) 0.0208(6) 0.0290(6) -0.0043(5) 0.0004(5) 0.0010(5)
N1 0.025(3) 0.025(3) 0.031(3) -0.006(2) 0.001(2) -0.003(2)
C2 0.035(4) 0.025(3) 0.041(4) -0.010(3) -0.008(3) 0.002(3)
C3 0.044(5) 0.024(3) 0.033(4) -0.009(3) -0.005(3) 0.000(3)
C4 0.037(4) 0.034(3) 0.027(4) -0.018(3) 0.014(3) -0.007(3)
C5 0.037(4) 0.040(3) 0.032(4) -0.020(3) 0.007(3) -0.009(3)
C6 0.033(4) 0.038(3) 0.023(4) -0.015(3) 0.002(3) -0.003(3)
C7 0.041(4) 0.037(3) 0.029(4) -0.021(3) 0.018(3) -0.007(3)
O8 0.047(3) 0.044(4) 0.069(4) -0.026(3) 0.011(3) -0.018(3)
O9 0.055(3) 0.028(3) 0.040(3) -0.019(2) 0.007(2) -0.003(2)
C10 0.060(4) 0.026(3) 0.054(5) -0.020(3) 0.013(4) -0.006(4)
C11 0.059(5) 0.038(5) 0.053(6) -0.015(4) 0.015(4) -0.001(4)
O11 0.032(3) 0.021(3) 0.031(3) -0.0094(19) 0.0041(19) -0.003(2)
Co11 0.0311(6) 0.0165(6) 0.0320(6) -0.0018(5) 0.0011(5) -0.0017(5)
N11 0.028(3) 0.022(3) 0.032(3) -0.003(2) 0.003(2) -0.006(2)
C12 0.030(4) 0.033(3) 0.044(5) -0.007(3) 0.000(3) -0.007(3)
C13 0.041(5) 0.038(3) 0.052(5) -0.016(3) 0.001(3) -0.011(3)
C14 0.042(4) 0.027(3) 0.049(5) -0.007(3) 0.014(3) -0.017(3)
C15 0.040(4) 0.025(3) 0.040(5) -0.002(3) 0.006(3) -0.001(3)
C16 0.033(4) 0.026(3) 0.041(4) -0.002(3) -0.001(3) -0.001(3)
C17 0.044(4) 0.029(3) 0.097(7) -0.010(3) 0.023(4) -0.021(4)
O18 0.069(4) 0.024(3) 0.174(7) -0.005(3) -0.005(4) -0.005(4)
O19 0.061(4) 0.036(3) 0.128(6) -0.021(3) 0.009(4) -0.028(4)
C20 0.078(11) 0.049(11) 0.117(19) -0.038(9) 0.027(13) -0.032(13)
C21 0.078(15) 0.065(17) 0.11(2) -0.041(12) 0.023(17) -0.028(18)
C220 0.073(7) 0.040(6) 0.096(13) -0.028(6) 0.020(8) -0.044(8)
C221 0.090(9) 0.058(10) 0.135(17) -0.046(8) -0.002(10) -0.028(11)
O21 0.028(3) 0.015(2) 0.035(3) -0.0043(19) -0.0012(19) -0.001(2)
Co21 0.0313(6) 0.0196(6) 0.0315(6) -0.0055(5) 0.0059(5) -0.0036(5)
N21 0.037(4) 0.029(3) 0.032(3) -0.011(3) 0.010(3) -0.010(2)
C22 0.054(5) 0.035(4) 0.038(4) -0.017(4) 0.019(3) -0.017(3)
C23 0.069(6) 0.033(4) 0.045(4) -0.022(4) 0.014(4) -0.009(3)
C24 0.053(5) 0.032(3) 0.047(4) -0.018(4) 0.006(3) -0.010(3)
C25 0.066(6) 0.033(4) 0.051(4) -0.020(4) 0.020(4) -0.019(3)
C26 0.064(6) 0.034(4) 0.033(4) -0.022(4) 0.015(4) -0.012(3)
C27 0.094(7) 0.032(4) 0.053(5) -0.024(4) 0.004(4) -0.010(3)
O28 0.090(5) 0.038(4) 0.088(5) -0.026(3) 0.015(3) -0.025(3)
O29 0.137(6) 0.038(3) 0.088(5) -0.043(4) 0.037(4) -0.016(3)
C30 0.14(2) 0.040(7) 0.078(15) -0.050(9) 0.011(14) -0.013(10)
C31 0.14(2) 0.052(17) 0.077(15) -0.041(19) 0.013(15) -0.011(11)
C230 0.130(13) 0.043(5) 0.084(9) -0.049(6) -0.001(7) -0.012(5)
C231 0.153(15) 0.063(8) 0.093(12) -0.045(9) -0.017(9) 0.004(7)
O31 0.028(3) 0.014(2) 0.036(3) -0.0008(19) -0.0039(19) 0.0030(19)
Co31 0.0319(6) 0.0172(6) 0.0278(6) 0.0001(5) 0.0058(5) -0.0001(5)
N31 0.030(3) 0.026(3) 0.028(3) -0.007(2) 0.009(3) -0.002(2)
C32 0.075(6) 0.027(3) 0.033(4) -0.008(4) 0.024(4) -0.002(3)
C33 0.085(7) 0.026(3) 0.035(4) -0.011(4) 0.012(4) 0.002(3)
C34 0.045(5) 0.026(3) 0.048(4) -0.002(3) 0.011(4) -0.005(3)
C35 0.044(5) 0.028(3) 0.046(4) 0.000(3) 0.018(4) -0.011(3)
C36 0.051(5) 0.031(3) 0.033(4) -0.004(4) 0.010(4) -0.004(3)
C37 0.063(6) 0.028(3) 0.050(4) -0.001(4) 0.005(4) -0.006(3)
O38 0.090(5) 0.032(3) 0.071(4) -0.007(3) 0.022(3) -0.017(3)
O39 0.102(5) 0.027(3) 0.055(3) -0.015(3) 0.001(3) 0.002(2)
C40 0.126(9) 0.024(4) 0.079(6) -0.010(5) -0.023(6) 0.008(4)
C41 0.155(11) 0.036(6) 0.081(6) -0.029(7) -0.017(6) 0.011(5)
O41 0.029(2) 0.025(3) 0.027(3) -0.0040(19) 0.0008(19) 0.0024(19)
C42 0.033(3) 0.023(4) 0.026(3) -0.004(2) -0.002(2) -0.003(2)
O43 0.038(3) 0.025(3) 0.029(3) -0.003(2) 0.003(2) -0.001(2)
C44 0.028(3) 0.030(4) 0.040(4) -0.009(3) 0.003(2) -0.004(3)
C45 0.030(4) 0.046(5) 0.047(4) -0.004(3) 0.007(3) 0.003(3)
C46 0.034(4) 0.058(6) 0.063(5) -0.006(3) 0.014(3) -0.006(4)
C47 0.027(4) 0.042(5) 0.085(5) -0.006(3) 0.010(3) -0.008(4)
C48 0.035(4) 0.035(5) 0.080(5) -0.001(3) 0.003(4) -0.002(4)
C49 0.042(4) 0.041(5) 0.049(4) 0.002(3) 0.000(3) -0.002(3)
O51 0.026(3) 0.023(3) 0.033(3) -0.007(2) 0.001(2) -0.002(2)
C52 0.021(3) 0.009(4) 0.040(3) 0.004(3) -0.001(2) -0.004(3)
O53 0.029(3) 0.022(3) 0.041(3) -0.007(2) 0.003(2) -0.008(2)
C54 0.029(4) 0.026(4) 0.041(3) -0.003(3) -0.004(3) -0.008(3)
C55 0.055(5) 0.057(6) 0.039(3) -0.030(4) -0.008(3) -0.002(4)
C56 0.068(6) 0.086(7) 0.039(4) -0.030(5) -0.011(4) -0.004(5)
C57 0.067(6) 0.075(7) 0.048(4) -0.018(5) -0.019(4) -0.013(5)
C58 0.059(6) 0.081(7) 0.059(4) -0.023(5) -0.013(4) -0.027(5)
C59 0.035(4) 0.068(6) 0.051(4) -0.019(4) 0.001(3) -0.022(4)
O61 0.034(3) 0.020(3) 0.034(3) -0.009(2) 0.003(2) -0.005(2)
C62 0.042(3) 0.008(3) 0.024(4) -0.006(3) -0.005(3) 0.005(3)
O63 0.035(3) 0.016(3) 0.025(3) -0.005(2) -0.002(2) 0.003(2)
C64 0.038(3) 0.025(4) 0.042(4) -0.008(3) 0.002(3) -0.003(3)
C65 0.047(4) 0.045(5) 0.058(5) -0.004(4) -0.004(4) -0.020(4)
C66 0.046(4) 0.060(6) 0.067(6) -0.001(4) -0.009(4) -0.019(4)
C67 0.038(5) 0.059(6) 0.069(6) 0.004(4) -0.005(4) -0.020(4)
C68 0.050(4) 0.067(6) 0.059(6) 0.002(4) -0.003(4) -0.023(5)
C69 0.046(4) 0.046(5) 0.061(5) -0.006(4) -0.004(4) -0.022(4)
O71 0.037(3) 0.022(3) 0.034(3) -0.004(2) -0.001(2) -0.003(2)
C72 0.036(4) 0.021(4) 0.037(3) -0.005(2) 0.004(3) -0.004(3)
O73 0.038(3) 0.022(3) 0.027(3) 0.004(2) 0.000(2) 0.000(2)
C74 0.052(5) 0.027(4) 0.037(3) -0.001(3) -0.004(3) -0.006(3)
C75 0.068(6) 0.080(7) 0.055(5) 0.017(5) -0.012(4) -0.036(5)
C76 0.110(8) 0.111(9) 0.058(6) 0.024(6) -0.023(5) -0.044(6)
C77 0.113(8) 0.085(8) 0.052(6) 0.005(5) -0.028(5) -0.024(5)
C78 0.109(8) 0.050(6) 0.058(5) 0.006(5) -0.033(5) -0.011(5)
C79 0.071(5) 0.040(5) 0.053(5) 0.012(4) -0.018(4) -0.014(4)
O101 0.038(3) 0.019(3) 0.028(2) 0.003(2) 0.004(2) -0.004(2)
Co41 0.0317(6) 0.0240(6) 0.0283(6) 0.0007(5) 0.0062(5) 0.0001(5)
N101 0.028(3) 0.027(3) 0.032(3) -0.002(2) 0.006(2) -0.002(2)
C102 0.031(4) 0.027(4) 0.033(3) -0.003(3) 0.005(3) 0.001(3)
C103 0.035(3) 0.037(5) 0.034(4) -0.007(3) -0.003(3) -0.001(3)
C104 0.034(3) 0.025(4) 0.048(3) -0.008(3) -0.004(3) -0.008(3)
C105 0.034(4) 0.037(5) 0.049(3) 0.001(3) -0.002(3) -0.017(3)
C106 0.029(3) 0.041(5) 0.044(4) -0.004(3) 0.006(3) -0.013(3)
C107 0.033(4) 0.034(4) 0.058(3) -0.007(3) -0.011(3) -0.005(3)
O108 0.049(4) 0.078(5) 0.071(4) 0.025(3) -0.023(3) -0.019(4)
O109 0.045(3) 0.043(3) 0.053(3) -0.005(3) -0.009(2) 0.007(2)
C110 0.060(6) 0.052(6) 0.060(5) -0.011(4) -0.021(4) 0.013(4)
C111 0.093(7) 0.051(6) 0.075(7) -0.026(5) -0.031(6) 0.009(5)
O111 0.043(3) 0.021(3) 0.028(3) 0.006(2) 0.005(2) -0.007(2)
Co51 0.0391(7) 0.0212(6) 0.0237(6) 0.0015(5) 0.0078(5) -0.0004(5)
N111 0.035(3) 0.025(3) 0.027(3) 0.003(2) 0.007(2) -0.003(2)
C112 0.038(4) 0.039(5) 0.036(4) 0.003(3) 0.011(3) -0.007(3)
C113 0.032(4) 0.037(5) 0.044(3) 0.004(3) 0.007(3) -0.009(3)
C114 0.036(4) 0.022(4) 0.041(3) 0.000(3) 0.004(3) -0.005(3)
C115 0.048(4) 0.044(5) 0.034(4) 0.013(3) 0.008(3) 0.000(3)
C116 0.041(4) 0.036(5) 0.030(3) 0.003(3) 0.012(3) 0.002(3)
C117 0.043(4) 0.026(4) 0.054(4) 0.007(3) -0.002(3) -0.002(3)
O118 0.057(4) 0.049(4) 0.054(3) 0.007(3) -0.002(3) 0.010(3)
O119 0.040(3) 0.036(3) 0.066(4) 0.010(2) -0.009(2) -0.018(3)
C120 0.058(6) 0.040(5) 0.092(7) 0.020(4) -0.035(5) -0.018(4)
C121 0.067(7) 0.058(7) 0.135(10) 0.028(5) -0.051(6) -0.046(6)
O121 0.039(3) 0.024(3) 0.024(2) 0.004(2) 0.005(2) 0.002(2)
Co61 0.0462(7) 0.0211(6) 0.0256(6) 0.0029(5) 0.0079(5) 0.0019(5)
N121 0.050(4) 0.029(3) 0.025(3) 0.002(3) 0.010(3) -0.004(3)
C122 0.045(5) 0.028(3) 0.030(4) 0.004(3) 0.007(3) 0.001(3)
C123 0.053(5) 0.033(4) 0.024(4) 0.012(3) 0.009(3) 0.003(3)
C124 0.056(5) 0.050(4) 0.023(4) 0.012(4) 0.007(3) -0.005(3)
C125 0.068(6) 0.053(4) 0.029(4) 0.007(4) 0.001(3) -0.013(4)
C126 0.067(6) 0.036(4) 0.029(4) 0.000(4) 0.003(3) -0.007(3)
C127 0.054(6) 0.066(4) 0.031(5) 0.017(4) 0.006(3) -0.003(4)
O128 0.102(6) 0.083(5) 0.056(5) 0.026(4) -0.032(4) -0.021(4)
O129 0.055(4) 0.059(3) 0.047(4) 0.012(3) 0.002(3) 0.013(3)
C130 0.059(6) 0.068(6) 0.044(6) 0.026(4) 0.001(4) 0.013(4)
C131 0.072(7) 0.081(6) 0.055(6) 0.038(5) 0.003(5) 0.002(5)
O131 0.036(3) 0.022(2) 0.024(2) 0.001(2) 0.003(2) -0.005(2)
Co71 0.0351(6) 0.0205(6) 0.0273(6) 0.0009(5) 0.0027(5) -0.0025(5)
N131 0.040(3) 0.027(3) 0.031(3) 0.002(2) 0.002(3) -0.009(3)
C132 0.051(5) 0.037(4) 0.048(5) 0.000(3) -0.007(3) -0.016(4)
C133 0.043(5) 0.050(4) 0.051(5) -0.001(3) -0.005(3) -0.013(4)
C134 0.039(4) 0.049(4) 0.036(4) 0.004(3) 0.003(3) -0.013(3)
C135 0.044(5) 0.036(4) 0.037(5) 0.007(3) -0.002(3) -0.005(3)
C136 0.041(4) 0.029(3) 0.037(5) 0.002(3) -0.002(3) -0.006(3)
C137 0.043(5) 0.068(5) 0.047(5) 0.010(4) -0.005(4) -0.014(4)
O138 0.069(4) 0.062(4) 0.064(4) 0.013(3) -0.020(3) -0.008(3)
O139 0.059(4) 0.098(5) 0.112(6) -0.013(4) -0.043(4) 0.015(4)
C140 0.066(13) 0.140(16) 0.12(2) -0.010(11) -0.052(14) 0.006(16)
C141 0.071(17) 0.16(2) 0.14(3) -0.022(15) -0.059(19) 0.00(2)
C340 0.065(12) 0.140(13) 0.134(15) -0.016(10) -0.059(12) 0.014(12)
C341 0.071(14) 0.167(14) 0.14(2) -0.028(11) -0.053(14) -0.010(14)
O141 0.029(2) 0.019(3) 0.028(3) -0.002(2) 0.000(2) 0.001(2)
C142 0.030(3) 0.019(4) 0.025(4) -0.002(3) 0.002(3) 0.003(3)
O143 0.028(3) 0.016(3) 0.029(3) 0.001(2) 0.004(2) 0.000(2)
C144 0.037(3) 0.016(4) 0.029(4) -0.007(3) 0.001(3) 0.001(3)
C145 0.045(4) 0.046(5) 0.037(4) -0.013(4) -0.001(3) -0.009(3)
C146 0.068(5) 0.063(6) 0.045(5) -0.026(4) 0.007(4) -0.024(4)
C147 0.070(5) 0.045(5) 0.059(5) -0.021(4) 0.016(4) -0.027(4)
C148 0.049(5) 0.033(5) 0.047(5) -0.009(4) 0.015(3) -0.014(4)
C149 0.040(3) 0.030(4) 0.040(5) 0.000(3) 0.000(3) -0.008(3)
O151 0.038(3) 0.029(3) 0.039(3) 0.000(2) 0.007(2) -0.003(2)
C152 0.038(4) 0.017(4) 0.041(3) 0.013(3) 0.009(3) -0.001(3)
O153 0.047(3) 0.023(3) 0.033(3) 0.006(2) 0.012(2) 0.001(2)
C154 0.054(5) 0.040(5) 0.056(4) -0.009(4) 0.016(4) 0.000(4)
C155 0.100(8) 0.086(8) 0.086(7) -0.049(6) 0.029(6) -0.027(6)
C156 0.145(11) 0.117(10) 0.111(7) -0.087(9) 0.054(7) -0.047(7)
C157 0.144(11) 0.105(10) 0.107(8) -0.072(9) 0.053(7) -0.029(7)
C158 0.113(9) 0.078(8) 0.084(7) -0.038(6) 0.043(6) -0.013(6)
C159 0.087(7) 0.062(7) 0.063(5) -0.021(5) 0.024(5) -0.005(5)
O161 0.053(3) 0.028(2) 0.027(3) 0.005(2) 0.010(2) -0.001(2)
C162 0.056(5) 0.030(3) 0.022(3) 0.001(3) 0.003(3) -0.004(3)
O163 0.050(3) 0.023(3) 0.026(2) 0.005(2) 0.009(2) -0.003(2)
C164 0.059(5) 0.031(3) 0.025(4) 0.000(3) 0.006(3) -0.006(3)
C165 0.083(7) 0.032(4) 0.039(4) 0.001(4) 0.026(4) -0.004(3)
C166 0.098(8) 0.039(4) 0.058(6) 0.003(5) 0.045(5) -0.008(4)
C167 0.090(7) 0.042(4) 0.047(5) 0.008(4) 0.026(5) -0.011(4)
C168 0.124(8) 0.034(5) 0.061(6) 0.004(5) 0.048(5) -0.013(4)
C169 0.109(8) 0.032(4) 0.047(6) 0.005(4) 0.036(5) -0.005(4)
O171 0.039(2) 0.021(3) 0.032(3) 0.000(2) 0.002(2) 0.000(2)
C172 0.039(3) 0.031(3) 0.021(4) -0.003(2) -0.002(3) -0.003(3)
O173 0.035(3) 0.028(2) 0.032(3) -0.003(2) 0.004(2) -0.006(2)
C174 0.044(3) 0.034(3) 0.027(4) -0.011(3) -0.002(3) -0.005(3)
C175 0.062(5) 0.034(3) 0.074(7) -0.007(3) 0.000(5) 0.001(4)
C176 0.073(5) 0.037(5) 0.103(8) -0.018(3) -0.008(6) 0.016(5)
C177 0.070(5) 0.052(4) 0.056(6) -0.026(4) -0.004(5) 0.005(5)
C178 0.051(4) 0.051(4) 0.079(7) -0.022(4) 0.006(5) -0.014(5)
C179 0.045(3) 0.040(4) 0.058(6) -0.012(3) 0.010(4) -0.017(4)

loop_
_atom_type_symbol
_atom_type_description
_atom_type_scat_dispersion_real
_atom_type_scat_dispersion_imag
_atom_type_scat_source
C C 0.0033 0.0016 'International Tables Vol C Tables 4.2.6.8 and 6.1.1.4'
H H 0.0000 0.0000 'International Tables Vol C Tables 4.2.6.8 and 6.1.1.4'
N N 0.0061 0.0033 'International Tables Vol C Tables 4.2.6.8 and 6.1.1.4'
O O 0.0106 0.0060 'International Tables Vol C Tables 4.2.6.8 and 6.1.1.4'
Co Co 0.3494 0.9721 'International Tables Vol C Tables 4.2.6.8 and 6.1.1.4'

loop_
_geom_angle_atom_site_label_1
_geom_angle_atom_site_label_2
_geom_angle_atom_site_label_3
_geom_angle_site_symmetry_1
_geom_angle_site_symmetry_3
_geom_angle
_geom_angle_publ_flag
Co31 O1 Co1 . . 93.4(2) ?
Co31 O1 Co21 . . 98.0(2) ?
Co1 O1 Co21 . . 92.4(2) ?
O1 Co1 O21 . . 87.07(19) ?
O1 Co1 O31 . . 86.03(19) ?
O21 Co1 O31 . . 81.3(2) ?
O1 Co1 O51 . . 87.87(19) ?
O21 Co1 O51 . . 91.85(19) ?
O31 Co1 O51 . . 171.05(19) ?
O1 Co1 N1 . . 175.9(2) ?
O21 Co1 N1 . . 90.8(2) ?
O31 Co1 N1 . . 97.2(2) ?
O51 Co1 N1 . . 88.6(2) ?
O1 Co1 O41 . . 87.54(19) ?
O21 Co1 O41 . . 171.1(2) ?
O31 Co1 O41 . . 91.25(19) ?
O51 Co1 O41 . . 95.03(19) ?
N1 Co1 O41 . . 95.0(2) ?
O1 Co1 Co21 . . 44.02(14) ?
O21 Co1 Co21 . . 43.73(13) ?
O31 Co1 Co21 . . 87.36(14) ?
O51 Co1 Co21 . . 83.70(13) ?
N1 Co1 Co21 . . 133.27(17) ?
O41 Co1 Co21 . . 131.54(14) ?
O1 Co1 Co31 . . 43.28(14) ?
O21 Co1 Co31 . . 87.41(14) ?
O31 Co1 Co31 . . 43.30(13) ?
O51 Co1 Co31 . . 131.13(14) ?
N1 Co1 Co31 . . 140.21(17) ?
O41 Co1 Co31 . . 83.80(13) ?
Co21 Co1 Co31 . . 62.87(4) ?
O1 Co1 Co11 . . 83.84(14) ?
O21 Co1 Co11 . . 40.74(14) ?
O31 Co1 Co11 . . 40.62(14) ?
O51 Co1 Co11 . . 132.07(14) ?
N1 Co1 Co11 . . 96.88(17) ?
O41 Co1 Co11 . . 131.45(14) ?
Co21 Co1 Co11 . . 58.32(3) ?
Co31 Co1 Co11 . . 58.06(3) ?
C6 N1 C2 . . 117.3(6) ?
C6 N1 Co1 . . 123.7(5) ?
C2 N1 Co1 . . 119.0(5) ?
N1 C2 C3 . . 123.6(7) ?
N1 C2 H2 . . 118.200000 ?
C3 C2 H2 . . 118.200000 ?
C2 C3 C4 . . 120.1(7) ?
C2 C3 H3 . . 120.000000 ?
C4 C3 H3 . . 120.000000 ?
C3 C4 C5 . . 116.5(7) ?
C3 C4 C7 . . 123.2(7) ?
C5 C4 C7 . . 120.3(7) ?
C4 C5 C6 . . 120.4(7) ?
C4 C5 H5 . . 119.800000 ?
C6 C5 H5 . . 119.800000 ?
N1 C6 C5 . . 122.0(7) ?
N1 C6 H6 . . 119.000000 ?
C5 C6 H6 . . 119.000000 ?
O8 C7 O9 . . 126.5(7) ?
O8 C7 C4 . . 121.8(8) ?
O9 C7 C4 . . 111.7(7) ?
C7 O9 C10 . . 115.7(6) ?
O9 C10 C11 . . 107.2(6) ?
O9 C10 H10A . . 110.300000 ?
C11 C10 H10A . . 110.300000 ?
O9 C10 H10B . . 110.300000 ?
C11 C10 H10B . . 110.300000 ?
H10A C10 H10B . . 108.500000 ?
C10 C11 H11A . . 109.500000 ?
C10 C11 H11B . . 109.500000 ?
H11A C11 H11B . . 109.500000 ?
C10 C11 H11C . . 109.500000 ?
H11A C11 H11C . . 109.500000 ?
H11B C11 H11C . . 109.500000 ?
Co11 O11 Co21 . . 93.0(2) ?
Co11 O11 Co31 . . 92.56(19) ?
Co21 O11 Co31 . . 98.1(2) ?
O11 Co11 O31 . . 86.73(19) ?
O11 Co11 O21 . . 86.64(19) ?
O31 Co11 O21 . . 81.3(2) ?
O11 Co11 O71 . . 88.14(19) ?
O31 Co11 O71 . . 91.2(2) ?
O21 Co11 O71 . . 171.1(2) ?
O11 Co11 N11 . . 176.9(2) ?
O31 Co11 N11 . . 91.5(2) ?
O21 Co11 N11 . . 95.6(2) ?
O71 Co11 N11 . . 89.4(2) ?
O11 Co11 O63 . . 89.53(19) ?
O31 Co11 O63 . . 169.7(2) ?
O21 Co11 O63 . . 88.91(19) ?
O71 Co11 O63 . . 98.27(19) ?
N11 Co11 O63 . . 92.7(2) ?
O11 Co11 Co31 . . 43.82(14) ?
O31 Co11 Co31 . . 43.57(13) ?
O21 Co11 Co31 . . 87.70(14) ?
O71 Co11 Co31 . . 83.53(14) ?
N11 Co11 Co31 . . 133.98(17) ?
O63 Co11 Co31 . . 133.35(14) ?
O11 Co11 Co21 . . 43.56(14) ?
O31 Co11 Co21 . . 87.33(14) ?
O21 Co11 Co21 . . 43.65(13) ?
O71 Co11 Co21 . . 131.69(14) ?
N11 Co11 Co21 . . 138.92(17) ?
O63 Co11 Co21 . . 83.37(14) ?
Co31 Co11 Co21 . . 62.98(4) ?
O11 Co11 Co1 . . 84.01(14) ?
O31 Co11 Co1 . . 40.75(14) ?
O21 Co11 Co1 . . 40.63(13) ?
O71 Co11 Co1 . . 131.51(14) ?
N11 Co11 Co1 . . 96.27(16) ?
O63 Co11 Co1 . . 129.31(14) ?
Co31 Co11 Co1 . . 58.49(3) ?
Co21 Co11 Co1 . . 58.18(3) ?
C12 N11 C16 . . 117.6(6) ?
C12 N11 Co11 . . 120.4(5) ?
C16 N11 Co11 . . 121.8(5) ?
N11 C12 C13 . . 124.5(7) ?
N11 C12 H12 . . 117.700000 ?
C13 C12 H12 . . 117.700000 ?
C12 C13 C14 . . 117.5(7) ?
C12 C13 H13 . . 121.200000 ?
C14 C13 H13 . . 121.200000 ?
C15 C14 C13 . . 117.9(7) ?
C15 C14 C17 . . 120.7(8) ?
C13 C14 C17 . . 121.4(8) ?
C14 C15 C16 . . 120.3(7) ?
C14 C15 H15 . . 119.800000 ?
C16 C15 H15 . . 119.800000 ?
N11 C16 C15 . . 121.8(7) ?
N11 C16 H16 . . 119.100000 ?
C15 C16 H16 . . 119.100000 ?
O18 C17 O19 . . 124.6(8) ?
O18 C17 C14 . . 122.6(9) ?
O19 C17 C14 . . 112.5(8) ?
C17 O19 C20 . . 128.(2) ?
C17 O19 C220 . . 113.0(8) ?
O19 C20 C21 . . 103.(2) ?
O19 C20 H20A . . 111.100000 ?
C21 C20 H20A . . 111.100000 ?
O19 C20 H20B . . 111.100000 ?
C21 C20 H20B . . 111.100000 ?
H20A C20 H20B . . 109.100000 ?
C20 C21 H21A . . 109.500000 ?
C20 C21 H21B . . 109.500000 ?
H21A C21 H21B . . 109.500000 ?
C20 C21 H21C . . 109.500000 ?
H21A C21 H21C . . 109.500000 ?
H21B C21 H21C . . 109.500000 ?
O19 C220 C221 . . 101.2(11) ?
O19 C220 H22A . . 111.500000 ?
C221 C220 H22A . . 111.500000 ?
O19 C220 H22B . . 111.500000 ?
C221 C220 H22B . . 111.500000 ?
H22A C220 H22B . . 109.400000 ?
C220 C221 H22C . . 109.500000 ?
C220 C221 H22D . . 109.500000 ?
H22C C221 H22D . . 109.500000 ?
C220 C221 H22E . . 109.500000 ?
H22C C221 H22E . . 109.500000 ?
H22D C221 H22E . . 109.500000 ?
Co21 O21 Co1 . . 92.4(2) ?
Co21 O21 Co11 . . 92.43(19) ?
Co1 O21 Co11 . . 98.6(2) ?
O11 Co21 O21 . . 86.82(19) ?
O11 Co21 O1 . . 81.7(2) ?
O21 Co21 O1 . . 86.74(19) ?
O11 Co21 O61 . . 91.1(2) ?
O21 Co21 O61 . . 88.29(19) ?
O1 Co21 O61 . . 171.5(2) ?
O11 Co21 O53 . . 171.60(19) ?
O21 Co21 O53 . . 88.72(19) ?
O1 Co21 O53 . . 90.90(19) ?
O61 Co21 O53 . . 95.84(19) ?
O11 Co21 N21 . . 93.1(2) ?
O21 Co21 N21 . . 179.9(3) ?
O1 Co21 N21 . . 93.1(2) ?
O61 Co21 N21 . . 91.8(2) ?
O53 Co21 N21 . . 91.4(2) ?
O11 Co21 Co1 . . 88.19(13) ?
O21 Co21 Co1 . . 43.88(14) ?
O1 Co21 Co1 . . 43.54(13) ?
O61 Co21 Co1 . . 132.15(14) ?
O53 Co21 Co1 . . 83.67(13) ?
N21 Co21 Co1 . . 136.01(17) ?
O11 Co21 Co11 . . 43.48(13) ?
O21 Co21 Co11 . . 43.92(14) ?
O1 Co21 Co11 . . 87.62(14) ?
O61 Co21 Co11 . . 84.05(14) ?
O53 Co21 Co11 . . 132.63(14) ?
N21 Co21 Co11 . . 136.01(17) ?
Co1 Co21 Co11 . . 63.51(4) ?
O11 Co21 Co31 . . 41.00(14) ?
O21 Co21 Co31 . . 84.25(14) ?
O1 Co21 Co31 . . 40.79(14) ?
O61 Co21 Co31 . . 131.78(14) ?
O53 Co21 Co31 . . 131.39(14) ?
N21 Co21 Co31 . . 95.61(18) ?
Co1 Co21 Co31 . . 58.75(3) ?
Co11 Co21 Co31 . . 58.40(3) ?
C22 N21 C26 . . 117.8(6) ?
C22 N21 Co21 . . 119.9(5) ?
C26 N21 Co21 . . 121.9(5) ?
N21 C22 C23 . . 123.9(7) ?
N21 C22 H22 . . 118.000000 ?
C23 C22 H22 . . 118.000000 ?
C24 C23 C22 . . 117.8(7) ?
C24 C23 H23 . . 121.100000 ?
C22 C23 H23 . . 121.100000 ?
C25 C24 C23 . . 119.0(7) ?
C25 C24 C27 . . 118.7(7) ?
C23 C24 C27 . . 122.2(7) ?
C24 C25 C26 . . 118.8(7) ?
C24 C25 H25 . . 120.600000 ?
C26 C25 H25 . . 120.600000 ?
N21 C26 C25 . . 122.7(7) ?
N21 C26 H26 . . 118.700000 ?
C25 C26 H26 . . 118.700000 ?
O28 C27 O29 . . 125.2(8) ?
O28 C27 C24 . . 123.4(8) ?
O29 C27 C24 . . 111.5(8) ?
C27 O29 C230 . . 117.8(9) ?
C27 O29 C30 . . 108.(2) ?
O29 C30 C31 . . 117.(4) ?
O29 C30 H30A . . 108.000000 ?
C31 C30 H30A . . 108.000000 ?
O29 C30 H30B . . 108.000000 ?
C31 C30 H30B . . 108.000000 ?
H30A C30 H30B . . 107.200000 ?
C30 C31 H31A . . 109.500000 ?
C30 C31 H31B . . 109.500000 ?
H31A C31 H31B . . 109.500000 ?
C30 C31 H31C . . 109.500000 ?
H31A C31 H31C . . 109.500000 ?
H31B C31 H31C . . 109.500000 ?
O29 C230 C231 . . 104.0(11) ?
O29 C230 H23A . . 111.000000 ?
C231 C230 H23A . . 111.000000 ?
O29 C230 H23B . . 111.000000 ?
C231 C230 H23B . . 111.000000 ?
H23A C230 H23B . . 109.000000 ?
C230 C231 H23C . . 109.500000 ?
C230 C231 H23D . . 109.500000 ?
H23C C231 H23D . . 109.500000 ?
C230 C231 H23E . . 109.500000 ?
H23C C231 H23E . . 109.500000 ?
H23D C231 H23E . . 109.500000 ?
Co31 O31 Co11 . . 92.53(19) ?
Co31 O31 Co1 . . 92.9(2) ?
Co11 O31 Co1 . . 98.6(2) ?
O31 Co31 O1 . . 86.51(19) ?
O31 Co31 O11 . . 86.86(19) ?
O1 Co31 O11 . . 82.1(2) ?
O31 Co31 N31 . . 177.9(2) ?
O1 Co31 N31 . . 94.3(2) ?
O11 Co31 N31 . . 95.1(2) ?
O31 Co31 O43 . . 89.2(2) ?
O1 Co31 O43 . . 89.39(19) ?
O11 Co31 O43 . . 170.8(2) ?
N31 Co31 O43 . . 89.0(2) ?
O31 Co31 O73 . . 87.8(2) ?
O1 Co31 O73 . . 172.1(2) ?
O11 Co31 O73 . . 92.1(2) ?
N31 Co31 O73 . . 91.5(2) ?
O43 Co31 O73 . . 96.0(2) ?
O31 Co31 Co11 . . 43.90(14) ?
O1 Co31 Co11 . . 88.13(14) ?
O11 Co31 Co11 . . 43.62(13) ?
N31 Co31 Co11 . . 137.94(17) ?
O43 Co31 Co11 . . 133.06(14) ?
O73 Co31 Co11 . . 83.97(14) ?
O31 Co31 Co1 . . 43.78(14) ?
O1 Co31 Co1 . . 43.28(13) ?
O11 Co31 Co1 . . 87.79(14) ?
N31 Co31 Co1 . . 136.78(18) ?
O43 Co31 Co1 . . 83.58(14) ?
O73 Co31 Co1 . . 131.58(14) ?
Co11 Co31 Co1 . . 63.45(3) ?
O31 Co31 Co21 . . 84.10(14) ?
O1 Co31 Co21 . . 41.22(14) ?
O11 Co31 Co21 . . 40.89(14) ?
N31 Co31 Co21 . . 97.77(18) ?
O43 Co31 Co21 . . 130.37(14) ?
O73 Co31 Co21 . . 132.55(14) ?
Co11 Co31 Co21 . . 58.62(3) ?
Co1 Co31 Co21 . . 58.38(3) ?
C32 N31 C36 . . 117.2(6) ?
C32 N31 Co31 . . 123.4(5) ?
C36 N31 Co31 . . 119.3(5) ?
N31 C32 C33 . . 123.0(7) ?
N31 C32 H32 . . 118.500000 ?
C33 C32 H32 . . 118.500000 ?
C32 C33 C34 . . 120.0(7) ?
C32 C33 H33 . . 120.000000 ?
C34 C33 H33 . . 120.000000 ?
C35 C34 C33 . . 117.7(7) ?
C35 C34 C37 . . 118.9(7) ?
C33 C34 C37 . . 123.3(7) ?
C34 C35 C36 . . 119.7(7) ?
C34 C35 H35 . . 120.200000 ?
C36 C35 H35 . . 120.200000 ?
N31 C36 C35 . . 122.2(7) ?
N31 C36 H36 . . 118.900000 ?
C35 C36 H36 . . 118.900000 ?
O38 C37 O39 . . 126.3(8) ?
O38 C37 C34 . . 122.5(8) ?
O39 C37 C34 . . 111.2(7) ?
C37 O39 C40 . . 115.8(7) ?
O39 C40 C41 . . 105.3(8) ?
O39 C40 H40A . . 110.700000 ?
C41 C40 H40A . . 110.700000 ?
O39 C40 H40B . . 110.700000 ?
C41 C40 H40B . . 110.700000 ?
H40A C40 H40B . . 108.800000 ?
C40 C41 H41A . . 109.500000 ?
C40 C41 H41B . . 109.500000 ?
H41A C41 H41B . . 109.500000 ?
C40 C41 H41C . . 109.500000 ?
H41A C41 H41C . . 109.500000 ?
H41B C41 H41C . . 109.500000 ?
C42 O41 Co1 . . 121.7(4) ?
O43 C42 O41 . . 127.2(7) ?
O43 C42 C44 . . 115.9(6) ?
O41 C42 C44 . . 116.8(6) ?
C42 O43 Co31 . . 123.1(5) ?
C45 C44 C49 . . 118.0(7) ?
C45 C44 C42 . . 120.9(7) ?
C49 C44 C42 . . 120.9(7) ?
C44 C45 C46 . . 121.3(8) ?
C44 C45 H45 . . 119.300000 ?
C46 C45 H45 . . 119.300000 ?
C45 C46 C47 . . 119.3(8) ?
C45 C46 H46 . . 120.300000 ?
C47 C46 H46 . . 120.300000 ?
C48 C47 C46 . . 119.5(8) ?
C48 C47 H47 . . 120.300000 ?
C46 C47 H47 . . 120.300000 ?
C47 C48 C49 . . 120.3(8) ?
C47 C48 H48 . . 119.800000 ?
C49 C48 H48 . . 119.800000 ?
C48 C49 C44 . . 121.5(8) ?
C48 C49 H49 . . 119.300000 ?
C44 C49 H49 . . 119.300000 ?
C52 O51 Co1 . . 122.7(4) ?
O51 C52 O53 . . 127.9(7) ?
O51 C52 C54 . . 116.4(6) ?
O53 C52 C54 . . 115.7(6) ?
C52 O53 Co21 . . 121.6(4) ?
C59 C54 C55 . . 119.2(7) ?
C59 C54 C52 . . 121.2(7) ?
C55 C54 C52 . . 119.6(7) ?
C54 C55 C56 . . 119.8(8) ?
C54 C55 H55 . . 120.100000 ?
C56 C55 H55 . . 120.100000 ?
C57 C56 C55 . . 120.3(9) ?
C57 C56 H56 . . 119.900000 ?
C55 C56 H56 . . 119.900000 ?
C56 C57 C58 . . 119.4(8) ?
C56 C57 H57 . . 120.300000 ?
C58 C57 H57 . . 120.300000 ?
C59 C58 C57 . . 118.6(8) ?
C59 C58 H58 . . 120.700000 ?
C57 C58 H58 . . 120.700000 ?
C54 C59 C58 . . 122.7(8) ?
C54 C59 H59 . . 118.600000 ?
C58 C59 H59 . . 118.600000 ?
C62 O61 Co21 . . 122.0(4) ?
O61 C62 O63 . . 128.4(7) ?
O61 C62 C64 . . 115.2(6) ?
O63 C62 C64 . . 116.3(6) ?
C62 O63 Co11 . . 121.7(4) ?
C65 C64 C69 . . 118.9(7) ?
C65 C64 C62 . . 121.2(7) ?
C69 C64 C62 . . 119.4(7) ?
C64 C65 C66 . . 121.5(8) ?
C64 C65 H65 . . 119.300000 ?
C66 C65 H65 . . 119.300000 ?
C67 C66 C65 . . 119.9(9) ?
C67 C66 H66 . . 120.100000 ?
C65 C66 H66 . . 120.100000 ?
C68 C67 C66 . . 120.2(8) ?
C68 C67 H67 . . 119.900000 ?
C66 C67 H67 . . 119.900000 ?
C67 C68 C69 . . 120.0(9) ?
C67 C68 H68 . . 120.000000 ?
C69 C68 H68 . . 120.000000 ?
C64 C69 C68 . . 119.5(8) ?
C64 C69 H69 . . 120.200000 ?
C68 C69 H69 . . 120.200000 ?
C72 O71 Co11 . . 122.5(5) ?
O73 C72 O71 . . 127.1(7) ?
O73 C72 C74 . . 116.9(7) ?
O71 C72 C74 . . 116.0(7) ?
C72 O73 Co31 . . 122.0(5) ?
C75 C74 C79 . . 118.7(8) ?
C75 C74 C72 . . 120.8(8) ?
C79 C74 C72 . . 120.5(7) ?
C76 C75 C74 . . 120.4(9) ?
C76 C75 H75 . . 119.800000 ?
C74 C75 H75 . . 119.800000 ?
C75 C76 C77 . . 121.3(10) ?
C75 C76 H76 . . 119.400000 ?
C77 C76 H76 . . 119.400000 ?
C78 C77 C76 . . 118.3(10) ?
C78 C77 H77 . . 120.800000 ?
C76 C77 H77 . . 120.800000 ?
C79 C78 C77 . . 121.4(10) ?
C79 C78 H78 . . 119.300000 ?
C77 C78 H78 . . 119.300000 ?
C78 C79 C74 . . 119.9(9) ?
C78 C79 H79 . . 120.000000 ?
C74 C79 H79 . . 120.000000 ?
Co41 O101 Co61 . . 92.2(2) ?
Co41 O101 Co71 . . 92.5(2) ?
Co61 O101 Co71 . . 98.5(2) ?
O121 Co41 O131 . . 81.4(2) ?
O121 Co41 O101 . . 87.0(2) ?
O131 Co41 O101 . . 86.6(2) ?
O121 Co41 N101 . . 92.7(2) ?
O131 Co41 N101 . . 91.7(2) ?
O101 Co41 N101 . . 178.2(2) ?
O121 Co41 O141 . . 171.4(2) ?
O131 Co41 O141 . . 90.88(19) ?
O101 Co41 O141 . . 88.85(19) ?
N101 Co41 O141 . . 91.2(2) ?
O121 Co41 O151 . . 91.0(2) ?
O131 Co41 O151 . . 171.4(2) ?
O101 Co41 O151 . . 89.0(2) ?
N101 Co41 O151 . . 92.7(2) ?
O141 Co41 O151 . . 96.41(19) ?
O121 Co41 Co61 . . 43.60(14) ?
O131 Co41 Co61 . . 87.82(14) ?
O101 Co41 Co61 . . 44.05(14) ?
N101 Co41 Co61 . . 135.86(17) ?
O141 Co41 Co61 . . 132.89(14) ?
O151 Co41 Co61 . . 83.89(15) ?
O121 Co41 Co71 . . 87.59(16) ?
O131 Co41 Co71 . . 43.20(14) ?
O101 Co41 Co71 . . 43.94(14) ?
N101 Co41 Co71 . . 134.31(17) ?
O141 Co41 Co71 . . 84.20(14) ?
O151 Co41 Co71 . . 132.99(15) ?
Co61 Co41 Co71 . . 63.53(4) ?
O121 Co41 Co51 . . 40.56(15) ?
O131 Co41 Co51 . . 40.86(13) ?
O101 Co41 Co51 . . 84.39(14) ?
N101 Co41 Co51 . . 94.22(17) ?
O141 Co41 Co51 . . 131.49(13) ?
O151 Co41 Co51 . . 131.29(15) ?
Co61 Co41 Co51 . . 58.68(4) ?
Co71 Co41 Co51 . . 58.48(4) ?
C102 N101 C106 . . 117.7(6) ?
C102 N101 Co41 . . 121.0(5) ?
C106 N101 Co41 . . 120.6(5) ?
N101 C102 C103 . . 122.7(7) ?
N101 C102 H102 . . 118.600000 ?
C103 C102 H102 . . 118.600000 ?
C104 C103 C102 . . 119.2(7) ?
C104 C103 H103 . . 120.400000 ?
C102 C103 H103 . . 120.400000 ?
C103 C104 C105 . . 119.3(7) ?
C103 C104 C107 . . 122.0(7) ?
C105 C104 C107 . . 118.3(7) ?
C104 C105 C106 . . 118.2(7) ?
C104 C105 H105 . . 120.900000 ?
C106 C105 H105 . . 120.900000 ?
N101 C106 C105 . . 122.7(7) ?
N101 C106 H106 . . 118.600000 ?
C105 C106 H106 . . 118.600000 ?
O108 C107 O109 . . 125.1(8) ?
O108 C107 C104 . . 123.9(8) ?
O109 C107 C104 . . 111.0(7) ?
C107 O109 C110 . . 117.0(7) ?
C111 C110 O109 . . 108.1(7) ?
C111 C110 H11D . . 110.100000 ?
O109 C110 H11D . . 110.100000 ?
C111 C110 H11E . . 110.100000 ?
O109 C110 H11E . . 110.100000 ?
H11D C110 H11E . . 108.400000 ?
C110 C111 H11F . . 109.500000 ?
C110 C111 H11G . . 109.500000 ?
H11F C111 H11G . . 109.500000 ?
C110 C111 H11H . . 109.500000 ?
H11F C111 H11H . . 109.500000 ?
H11G C111 H11H . . 109.500000 ?
Co51 O111 Co71 . . 92.3(2) ?
Co51 O111 Co61 . . 92.4(2) ?
Co71 O111 Co61 . . 98.3(2) ?
O121 Co51 O131 . . 81.2(2) ?
O121 Co51 O111 . . 86.6(2) ?
O131 Co51 O111 . . 86.5(2) ?
O121 Co51 N111 . . 95.6(2) ?
O131 Co51 N111 . . 95.4(2) ?
O111 Co51 N111 . . 177.3(2) ?
O121 Co51 O171 . . 171.5(2) ?
O131 Co51 O171 . . 91.4(2) ?
O111 Co51 O171 . . 88.8(2) ?
N111 Co51 O171 . . 89.2(2) ?
O121 Co51 O163 . . 89.8(2) ?
O131 Co51 O163 . . 170.0(2) ?
O111 Co51 O163 . . 88.5(2) ?
N111 Co51 O163 . . 89.8(2) ?
O171 Co51 O163 . . 97.3(2) ?
O121 Co51 Co71 . . 87.57(15) ?
O131 Co51 Co71 . . 43.20(14) ?
O111 Co51 Co71 . . 43.98(14) ?
N111 Co51 Co71 . . 137.61(17) ?
O171 Co51 Co71 . . 84.14(14) ?
O163 Co51 Co71 . . 132.51(15) ?
O121 Co51 Co61 . . 43.29(15) ?
O131 Co51 Co61 . . 87.30(14) ?
O111 Co51 Co61 . . 43.89(15) ?
N111 Co51 Co61 . . 138.02(18) ?
O171 Co51 Co61 . . 132.67(15) ?
O163 Co51 Co61 . . 83.08(14) ?
Co71 Co51 Co61 . . 63.35(4) ?
O121 Co51 Co41 . . 40.56(14) ?
O131 Co51 Co41 . . 40.71(14) ?
O111 Co51 Co41 . . 84.11(15) ?
N111 Co51 Co41 . . 98.62(18) ?
O171 Co51 Co41 . . 131.77(14) ?
O163 Co51 Co41 . . 130.00(15) ?
Co71 Co51 Co41 . . 58.46(3) ?
Co61 Co51 Co41 . . 58.21(4) ?
C116 N111 C112 . . 116.8(6) ?
C116 N111 Co51 . . 120.7(5) ?
C112 N111 Co51 . . 122.1(5) ?
N111 C112 C113 . . 122.6(7) ?
N111 C112 H112 . . 118.700000 ?
C113 C112 H112 . . 118.700000 ?
C112 C113 C114 . . 119.5(7) ?
C112 C113 H113 . . 120.200000 ?
C114 C113 H113 . . 120.200000 ?
C115 C114 C113 . . 118.7(7) ?
C115 C114 C117 . . 118.7(7) ?
C113 C114 C117 . . 122.5(7) ?
C114 C115 C116 . . 119.3(7) ?
C114 C115 H115 . . 120.300000 ?
C116 C115 H115 . . 120.300000 ?
N111 C116 C115 . . 122.9(7) ?
N111 C116 H116 . . 118.600000 ?
C115 C116 H116 . . 118.600000 ?
O118 C117 O119 . . 126.6(8) ?
O118 C117 C114 . . 123.0(7) ?
O119 C117 C114 . . 110.4(7) ?
C117 O119 C120 . . 114.1(7) ?
O119 C120 C121 . . 108.2(7) ?
O119 C120 H12A . . 110.100000 ?
C121 C120 H12A . . 110.100000 ?
O119 C120 H12B . . 110.100000 ?
C121 C120 H12B . . 110.100000 ?
H12A C120 H12B . . 108.400000 ?
C120 C121 H12C . . 109.500000 ?
C120 C121 H12D . . 109.500000 ?
H12C C121 H12D . . 109.500000 ?
C120 C121 H12E . . 109.500000 ?
H12C C121 H12E . . 109.500000 ?
H12D C121 H12E . . 109.500000 ?
Co61 O121 Co41 . . 92.8(2) ?
Co61 O121 Co51 . . 93.4(2) ?
Co41 O121 Co51 . . 98.9(2) ?
O121 Co61 O101 . . 86.7(2) ?
O121 Co61 O111 . . 86.4(2) ?
O101 Co61 O111 . . 81.6(2) ?
O121 Co61 O153 . . 88.5(2) ?
O101 Co61 O153 . . 91.3(2) ?
O111 Co61 O153 . . 171.5(2) ?
O121 Co61 O161 . . 88.1(2) ?
O101 Co61 O161 . . 172.2(2) ?
O111 Co61 O161 . . 92.3(2) ?
O153 Co61 O161 . . 94.4(2) ?
O121 Co61 N121 . . 178.6(3) ?
O101 Co61 N121 . . 92.3(2) ?
O111 Co61 N121 . . 94.4(2) ?
O153 Co61 N121 . . 90.5(2) ?
O161 Co61 N121 . . 93.0(2) ?
O121 Co61 Co41 . . 43.61(14) ?
O101 Co61 Co41 . . 43.77(15) ?
O111 Co61 Co41 . . 87.85(14) ?
O153 Co61 Co41 . . 83.75(16) ?
O161 Co61 Co41 . . 131.60(16) ?
N121 Co61 Co41 . . 135.27(18) ?
O121 Co61 Co51 . . 43.31(15) ?
O101 Co61 Co51 . . 87.70(14) ?
O111 Co61 Co51 . . 43.67(14) ?
O153 Co61 Co51 . . 131.80(16) ?
O161 Co61 Co51 . . 84.50(15) ?
N121 Co61 Co51 . . 137.6(2) ?
Co41 Co61 Co51 . . 63.11(4) ?
O121 Co61 Co71 . . 83.53(14) ?
O101 Co61 Co71 . . 40.81(14) ?
O111 Co61 Co71 . . 40.86(14) ?
O153 Co61 Co71 . . 131.67(16) ?
O161 Co61 Co71 . . 132.67(16) ?
N121 Co61 Co71 . . 96.35(18) ?
Co41 Co61 Co71 . . 58.38(3) ?
Co51 Co61 Co71 . . 58.25(3) ?
C126 N121 C122 . . 119.0(7) ?
C126 N121 Co61 . . 121.0(5) ?
C122 N121 Co61 . . 119.7(6) ?
N121 C122 C123 . . 123.1(8) ?
N121 C122 H122 . . 118.400000 ?
C123 C122 H122 . . 118.400000 ?
C124 C123 C122 . . 118.1(8) ?
C124 C123 H123 . . 120.900000 ?
C122 C123 H123 . . 120.900000 ?
C123 C124 C125 . . 119.7(8) ?
C123 C124 C127 . . 122.0(9) ?
C125 C124 C127 . . 118.3(9) ?
C124 C125 C126 . . 118.3(9) ?
C124 C125 H125 . . 120.800000 ?
C126 C125 H125 . . 120.800000 ?
N121 C126 C125 . . 121.6(8) ?
N121 C126 H126 . . 119.200000 ?
C125 C126 H126 . . 119.200000 ?
O128 C127 O129 . . 127.1(10) ?
O128 C127 C124 . . 122.9(10) ?
O129 C127 C124 . . 110.0(9) ?
C127 O129 C130 . . 117.0(8) ?
C131 C130 O129 . . 106.7(8) ?
C131 C130 H13A . . 110.400000 ?
O129 C130 H13A . . 110.400000 ?
C131 C130 H13B . . 110.400000 ?
O129 C130 H13B . . 110.400000 ?
H13A C130 H13B . . 108.600000 ?
C130 C131 H13C . . 109.500000 ?
C130 C131 H13D . . 109.500000 ?
H13C C131 H13D . . 109.500000 ?
C130 C131 H13E . . 109.500000 ?
H13C C131 H13E . . 109.500000 ?
H13D C131 H13E . . 109.500000 ?
Co71 O131 Co41 . . 93.3(2) ?
Co71 O131 Co51 . . 93.1(2) ?
Co41 O131 Co51 . . 98.4(2) ?
O131 Co71 O101 . . 86.5(2) ?
O131 Co71 O111 . . 86.8(2) ?
O101 Co71 O111 . . 81.5(2) ?
O131 Co71 O173 . . 87.5(2) ?
O101 Co71 O173 . . 171.3(2) ?
O111 Co71 O173 . . 91.9(2) ?
O131 Co71 O143 . . 89.63(19) ?
O101 Co71 O143 . . 89.51(19) ?
O111 Co71 O143 . . 170.5(2) ?
O173 Co71 O143 . . 96.71(19) ?
O131 Co71 N131 . . 176.9(2) ?
O101 Co71 N131 . . 96.5(2) ?
O111 Co71 N131 . . 93.0(2) ?
O173 Co71 N131 . . 89.4(2) ?
O143 Co71 N131 . . 91.0(2) ?
O131 Co71 Co41 . . 43.51(14) ?
O101 Co71 Co41 . . 43.59(14) ?
O111 Co71 Co41 . . 87.60(15) ?
O173 Co71 Co41 . . 130.98(15) ?
O143 Co71 Co41 . . 83.78(14) ?
N131 Co71 Co41 . . 139.60(18) ?
O131 Co71 Co51 . . 43.68(14) ?
O101 Co71 Co51 . . 87.79(14) ?
O111 Co71 Co51 . . 43.77(14) ?
O173 Co71 Co51 . . 83.56(14) ?
O143 Co71 Co51 . . 133.31(14) ?
N131 Co71 Co51 . . 135.58(18) ?
Co41 Co71 Co51 . . 63.06(4) ?
O131 Co71 Co61 . . 83.70(14) ?
O101 Co71 Co61 . . 40.74(14) ?
O111 Co71 Co61 . . 40.88(15) ?
O173 Co71 Co61 . . 132.20(14) ?
O143 Co71 Co61 . . 129.98(14) ?
N131 Co71 Co61 . . 98.20(17) ?
Co41 Co71 Co61 . . 58.09(4) ?
Co51 Co71 Co61 . . 58.41(3) ?
C136 N131 C132 . . 118.4(7) ?
C136 N131 Co71 . . 120.0(5) ?
C132 N131 Co71 . . 121.5(5) ?
N131 C132 C133 . . 122.6(8) ?
N131 C132 H132 . . 118.700000 ?
C133 C132 H132 . . 118.700000 ?
C134 C133 C132 . . 119.2(8) ?
C134 C133 H133 . . 120.400000 ?
C132 C133 H133 . . 120.400000 ?
C133 C134 C135 . . 119.0(8) ?
C133 C134 C137 . . 120.8(8) ?
C135 C134 C137 . . 120.1(8) ?
C134 C135 C136 . . 119.1(8) ?
C134 C135 H135 . . 120.400000 ?
C136 C135 H135 . . 120.400000 ?
N131 C136 C135 . . 121.6(7) ?
N131 C136 H136 . . 119.200000 ?
C135 C136 H136 . . 119.200000 ?
O138 C137 O139 . . 124.6(9) ?
O138 C137 C134 . . 123.0(10) ?
O139 C137 C134 . . 112.4(9) ?
C137 O139 C340 . . 114.3(11) ?
C137 O139 C140 . . 119.(2) ?
O139 C140 C141 . . 103.(3) ?
O139 C140 H14A . . 111.100000 ?
C141 C140 H14A . . 111.100000 ?
O139 C140 H14B . . 111.100000 ?
C141 C140 H14B . . 111.100000 ?
H14A C140 H14B . . 109.100000 ?
C140 C141 H14C . . 109.500000 ?
C140 C141 H14D . . 109.500000 ?
H14C C141 H14D . . 109.500000 ?
C140 C141 H14E . . 109.500000 ?
H14C C141 H14E . . 109.500000 ?
H14D C141 H14E . . 109.500000 ?
O139 C340 C341 . . 105.6(15) ?
O139 C340 H34A . . 110.600000 ?
C341 C340 H34A . . 110.600000 ?
O139 C340 H34B . . 110.600000 ?
C341 C340 H34B . . 110.600000 ?
H34A C340 H34B . . 108.700000 ?
C340 C341 H34C . . 109.500000 ?
C340 C341 H34D . . 109.500000 ?
H34C C341 H34D . . 109.500000 ?
C340 C341 H34E . . 109.500000 ?
H34C C341 H34E . . 109.500000 ?
H34D C341 H34E . . 109.500000 ?
C142 O141 Co41 . . 121.2(4) ?
O143 C142 O141 . . 128.2(7) ?
O143 C142 C144 . . 117.4(6) ?
O141 C142 C144 . . 114.4(6) ?
C142 O143 Co71 . . 122.5(4) ?
C149 C144 C145 . . 118.8(7) ?
C149 C144 C142 . . 119.3(7) ?
C145 C144 C142 . . 121.9(7) ?
C144 C145 C146 . . 120.5(8) ?
C144 C145 H145 . . 119.800000 ?
C146 C145 H145 . . 119.800000 ?
C147 C146 C145 . . 119.9(8) ?
C147 C146 H146 . . 120.100000 ?
C145 C146 H146 . . 120.100000 ?
C146 C147 C148 . . 121.2(8) ?
C146 C147 H147 . . 119.400000 ?
C148 C147 H147 . . 119.400000 ?
C147 C148 C149 . . 117.5(8) ?
C147 C148 H148 . . 121.200000 ?
C149 C148 H148 . . 121.200000 ?
C144 C149 C148 . . 122.1(8) ?
C144 C149 H149 . . 118.900000 ?
C148 C149 H149 . . 118.900000 ?
C152 O151 Co41 . . 122.2(5) ?
O151 C152 O153 . . 127.0(7) ?
O151 C152 C154 . . 117.5(8) ?
O153 C152 C154 . . 115.5(7) ?
C152 O153 Co61 . . 122.8(5) ?
C155 C154 C159 . . 120.1(9) ?
C155 C154 C152 . . 119.0(8) ?
C159 C154 C152 . . 120.7(9) ?
C154 C155 C156 . . 120.8(10) ?
C154 C155 H155 . . 119.600000 ?
C156 C155 H155 . . 119.600000 ?
C157 C156 C155 . . 118.8(12) ?
C157 C156 H156 . . 120.600000 ?
C155 C156 H156 . . 120.600000 ?
C156 C157 C158 . . 120.8(12) ?
C156 C157 H157 . . 119.600000 ?
C158 C157 H157 . . 119.600000 ?
C157 C158 C159 . . 119.3(11) ?
C157 C158 H158 . . 120.300000 ?
C159 C158 H158 . . 120.300000 ?
C154 C159 C158 . . 120.1(11) ?
C154 C159 H159 . . 120.000000 ?
C158 C159 H159 . . 120.000000 ?
C162 O161 Co61 . . 120.5(5) ?
O163 C162 O161 . . 128.9(7) ?
O163 C162 C164 . . 116.3(7) ?
O161 C162 C164 . . 114.8(6) ?
C162 O163 Co51 . . 120.5(5) ?
C165 C164 C169 . . 118.0(7) ?
C165 C164 C162 . . 121.2(7) ?
C169 C164 C162 . . 120.8(7) ?
C164 C165 C166 . . 121.9(8) ?
C164 C165 H165 . . 119.100000 ?
C166 C165 H165 . . 119.100000 ?
C167 C166 C165 . . 120.4(8) ?
C167 C166 H166 . . 119.800000 ?
C165 C166 H166 . . 119.800000 ?
C166 C167 C168 . . 119.1(8) ?
C166 C167 H167 . . 120.500000 ?
C168 C167 H167 . . 120.500000 ?
C167 C168 C169 . . 121.1(9) ?
C167 C168 H168 . . 119.400000 ?
C169 C168 H168 . . 119.400000 ?
C168 C169 C164 . . 119.5(8) ?
C168 C169 H169 . . 120.200000 ?
C164 C169 H169 . . 120.200000 ?
C172 O171 Co51 . . 121.1(5) ?
O173 C172 O171 . . 127.7(7) ?
O173 C172 C174 . . 115.9(6) ?
O171 C172 C174 . . 116.4(7) ?
C172 O173 Co71 . . 122.9(5) ?
C179 C174 C175 . . 119.9(8) ?
C179 C174 C172 . . 119.2(7) ?
C175 C174 C172 . . 120.9(7) ?
C176 C175 C174 . . 119.1(9) ?
C176 C175 H175 . . 120.500000 ?
C174 C175 H175 . . 120.500000 ?
C175 C176 C177 . . 120.7(9) ?
C175 C176 H176 . . 119.600000 ?
C177 C176 H176 . . 119.600000 ?
C178 C177 C176 . . 118.9(9) ?
C178 C177 H177 . . 120.600000 ?
C176 C177 H177 . . 120.600000 ?
C179 C178 C177 . . 121.5(9) ?
C179 C178 H178 . . 119.300000 ?
C177 C178 H178 . . 119.300000 ?
C178 C179 C174 . . 119.9(8) ?
C178 C179 H179 . . 120.100000 ?
C174 C179 H179 . . 120.100000 ?

loop_
_geom_bond_atom_site_label_1
_geom_bond_atom_site_label_2
_geom_bond_site_symmetry_2
_geom_bond_distance
_geom_bond_publ_flag
O1 Co31 . 1.857(5) ?
O1 Co1 . 1.857(4) ?
O1 Co21 . 1.873(4) ?
Co1 O21 . 1.869(4) ?
Co1 O31 . 1.873(5) ?
Co1 O51 . 1.935(5) ?
Co1 N1 . 1.962(5) ?
Co1 O41 . 1.966(5) ?
Co1 Co21 . 2.6936(13) ?
Co1 Co31 . 2.7041(13) ?
Co1 Co11 . 2.8373(13) ?
N1 C6 . 1.329(8) ?
N1 C2 . 1.340(8) ?
C2 C3 . 1.363(9) ?
C2 H2 . 0.950000 ?
C3 C4 . 1.380(9) ?
C3 H3 . 0.950000 ?
C4 C5 . 1.383(10) ?
C4 C7 . 1.505(10) ?
C5 C6 . 1.392(9) ?
C5 H5 . 0.950000 ?
C6 H6 . 0.950000 ?
C7 O8 . 1.196(8) ?
C7 O9 . 1.326(9) ?
O9 C10 . 1.475(8) ?
C10 C11 . 1.479(11) ?
C10 H10A . 0.990000 ?
C10 H10B . 0.990000 ?
C11 H11A . 0.980000 ?
C11 H11B . 0.980000 ?
C11 H11C . 0.980000 ?
O11 Co11 . 1.859(4) ?
O11 Co21 . 1.861(5) ?
O11 Co31 . 1.866(4) ?
Co11 O31 . 1.868(5) ?
Co11 O21 . 1.873(5) ?
Co11 O71 . 1.951(5) ?
Co11 N11 . 1.961(6) ?
Co11 O63 . 1.964(5) ?
Co11 Co31 . 2.6915(13) ?
Co11 Co21 . 2.6977(14) ?
N11 C12 . 1.320(9) ?
N11 C16 . 1.325(9) ?
C12 C13 . 1.377(10) ?
C12 H12 . 0.950000 ?
C13 C14 . 1.384(10) ?
C13 H13 . 0.950000 ?
C14 C15 . 1.372(10) ?
C14 C17 . 1.478(11) ?
C15 C16 . 1.377(10) ?
C15 H15 . 0.950000 ?
C16 H16 . 0.950000 ?
C17 O18 . 1.203(11) ?
C17 O19 . 1.308(10) ?
O19 C20 . 1.506(16) ?
O19 C220 . 1.506(11) ?
C20 C21 . 1.523(18) ?
C20 H20A . 0.990000 ?
C20 H20B . 0.990000 ?
C21 H21A . 0.980000 ?
C21 H21B . 0.980000 ?
C21 H21C . 0.980000 ?
C220 C221 . 1.517(15) ?
C220 H22A . 0.990000 ?
C220 H22B . 0.990000 ?
C221 H22C . 0.980000 ?
C221 H22D . 0.980000 ?
C221 H22E . 0.980000 ?
O21 Co21 . 1.864(4) ?
Co21 O61 . 1.950(5) ?
Co21 O53 . 1.956(5) ?
Co21 N21 . 1.960(6) ?
Co21 Co31 . 2.8151(14) ?
N21 C22 . 1.314(9) ?
N21 C26 . 1.322(8) ?
C22 C23 . 1.379(10) ?
C22 H22 . 0.950000 ?
C23 C24 . 1.372(10) ?
C23 H23 . 0.950000 ?
C24 C25 . 1.371(10) ?
C24 C27 . 1.498(11) ?
C25 C26 . 1.378(10) ?
C25 H25 . 0.950000 ?
C26 H26 . 0.950000 ?
C27 O28 . 1.197(10) ?
C27 O29 . 1.328(10) ?
O29 C230 . 1.502(11) ?
O29 C30 . 1.511(17) ?
C30 C31 . 1.527(19) ?
C30 H30A . 0.990000 ?
C30 H30B . 0.990000 ?
C31 H31A . 0.980000 ?
C31 H31B . 0.980000 ?
C31 H31C . 0.980000 ?
C230 C231 . 1.535(15) ?
C230 H23A . 0.990000 ?
C230 H23B . 0.990000 ?
C231 H23C . 0.980000 ?
C231 H23D . 0.980000 ?
C231 H23E . 0.980000 ?
O31 Co31 . 1.857(4) ?
Co31 N31 . 1.947(6) ?
Co31 O43 . 1.948(5) ?
Co31 O73 . 1.962(5) ?
N31 C32 . 1.339(9) ?
N31 C36 . 1.339(9) ?
C32 C33 . 1.365(10) ?
C32 H32 . 0.950000 ?
C33 C34 . 1.371(10) ?
C33 H33 . 0.950000 ?
C34 C35 . 1.369(10) ?
C34 C37 . 1.510(11) ?
C35 C36 . 1.388(10) ?
C35 H35 . 0.950000 ?
C36 H36 . 0.950000 ?
C37 O38 . 1.199(9) ?
C37 O39 . 1.326(9) ?
O39 C40 . 1.458(10) ?
C40 C41 . 1.512(13) ?
C40 H40A . 0.990000 ?
C40 H40B . 0.990000 ?
C41 H41A . 0.980000 ?
C41 H41B . 0.980000 ?
C41 H41C . 0.980000 ?
O41 C42 . 1.280(8) ?
C42 O43 . 1.261(8) ?
C42 C44 . 1.498(10) ?
C44 C45 . 1.366(10) ?
C44 C49 . 1.378(10) ?
C45 C46 . 1.379(10) ?
C45 H45 . 0.950000 ?
C46 C47 . 1.393(11) ?
C46 H46 . 0.950000 ?
C47 C48 . 1.353(11) ?
C47 H47 . 0.950000 ?
C48 C49 . 1.370(11) ?
C48 H48 . 0.950000 ?
C49 H49 . 0.950000 ?
O51 C52 . 1.259(7) ?
C52 O53 . 1.268(8) ?
C52 C54 . 1.505(10) ?
C54 C59 . 1.338(10) ?
C54 C55 . 1.387(10) ?
C55 C56 . 1.399(11) ?
C55 H55 . 0.950000 ?
C56 C57 . 1.356(11) ?
C56 H56 . 0.950000 ?
C57 C58 . 1.411(12) ?
C57 H57 . 0.950000 ?
C58 C59 . 1.371(11) ?
C58 H58 . 0.950000 ?
C59 H59 . 0.950000 ?
O61 C62 . 1.253(8) ?
C62 O63 . 1.267(8) ?
C62 C64 . 1.511(10) ?
C64 C65 . 1.374(10) ?
C64 C69 . 1.395(10) ?
C65 C66 . 1.380(11) ?
C65 H65 . 0.950000 ?
C66 C67 . 1.379(11) ?
C66 H66 . 0.950000 ?
C67 C68 . 1.369(11) ?
C67 H67 . 0.950000 ?
C68 C69 . 1.412(11) ?
C68 H68 . 0.950000 ?
C69 H69 . 0.950000 ?
O71 C72 . 1.274(8) ?
C72 O73 . 1.265(8) ?
C72 C74 . 1.500(10) ?
C74 C75 . 1.372(11) ?
C74 C79 . 1.392(11) ?
C75 C76 . 1.361(12) ?
C75 H75 . 0.950000 ?
C76 C77 . 1.372(13) ?
C76 H76 . 0.950000 ?
C77 C78 . 1.370(13) ?
C77 H77 . 0.950000 ?
C78 C79 . 1.358(11) ?
C78 H78 . 0.950000 ?
C79 H79 . 0.950000 ?
O101 Co41 . 1.861(5) ?
O101 Co61 . 1.870(4) ?
O101 Co71 . 1.873(5) ?
Co41 O121 . 1.856(5) ?
Co41 O131 . 1.860(5) ?
Co41 N101 . 1.947(6) ?
Co41 O141 . 1.953(5) ?
Co41 O151 . 1.961(5) ?
Co41 Co61 . 2.6881(14) ?
Co41 Co71 . 2.6965(14) ?
Co41 Co51 . 2.8206(14) ?
N101 C102 . 1.338(8) ?
N101 C106 . 1.340(9) ?
C102 C103 . 1.378(10) ?
C102 H102 . 0.950000 ?
C103 C104 . 1.363(10) ?
C103 H103 . 0.950000 ?
C104 C105 . 1.382(10) ?
C104 C107 . 1.513(10) ?
C105 C106 . 1.387(10) ?
C105 H105 . 0.950000 ?
C106 H106 . 0.950000 ?
C107 O108 . 1.181(9) ?
C107 O109 . 1.326(9) ?
O109 C110 . 1.473(9) ?
C110 C111 . 1.465(11) ?
C110 H11D . 0.990000 ?
C110 H11E . 0.990000 ?
C111 H11F . 0.980000 ?
C111 H11G . 0.980000 ?
C111 H11H . 0.980000 ?
O111 Co51 . 1.867(5) ?
O111 Co71 . 1.874(4) ?
O111 Co61 . 1.875(5) ?
Co51 O121 . 1.856(5) ?
Co51 O131 . 1.866(4) ?
Co51 N111 . 1.945(6) ?
Co51 O171 . 1.958(5) ?
Co51 O163 . 1.965(5) ?
Co51 Co71 . 2.6971(13) ?
Co51 Co61 . 2.7017(13) ?
N111 C116 . 1.337(9) ?
N111 C112 . 1.344(9) ?
C112 C113 . 1.360(10) ?
C112 H112 . 0.950000 ?
C113 C114 . 1.363(10) ?
C113 H113 . 0.950000 ?
C114 C115 . 1.356(10) ?
C114 C117 . 1.518(10) ?
C115 C116 . 1.366(10) ?
C115 H115 . 0.950000 ?
C116 H116 . 0.950000 ?
C117 O118 . 1.186(9) ?
C117 O119 . 1.318(9) ?
O119 C120 . 1.471(9) ?
C120 C121 . 1.495(11) ?
C120 H12A . 0.990000 ?
C120 H12B . 0.990000 ?
C121 H12C . 0.980000 ?
C121 H12D . 0.980000 ?
C121 H12E . 0.980000 ?
O121 Co61 . 1.856(5) ?
Co61 O153 . 1.941(5) ?
Co61 O161 . 1.944(5) ?
Co61 N121 . 1.963(6) ?
Co61 Co71 . 2.8349(14) ?
N121 C126 . 1.317(10) ?
N121 C122 . 1.347(9) ?
C122 C123 . 1.373(10) ?
C122 H122 . 0.950000 ?
C123 C124 . 1.372(11) ?
C123 H123 . 0.950000 ?
C124 C125 . 1.388(11) ?
C124 C127 . 1.524(12) ?
C125 C126 . 1.405(11) ?
C125 H125 . 0.950000 ?
C126 H126 . 0.950000 ?
C127 O128 . 1.194(11) ?
C127 O129 . 1.314(12) ?
O129 C130 . 1.481(10) ?
C130 C131 . 1.445(13) ?
C130 H13A . 0.990000 ?
C130 H13B . 0.990000 ?
C131 H13C . 0.980000 ?
C131 H13D . 0.980000 ?
C131 H13E . 0.980000 ?
O131 Co71 . 1.849(5) ?
Co71 O173 . 1.936(5) ?
Co71 O143 . 1.946(5) ?
Co71 N131 . 1.951(6) ?
N131 C136 . 1.342(9) ?
N131 C132 . 1.343(9) ?
C132 C133 . 1.372(11) ?
C132 H132 . 0.950000 ?
C133 C134 . 1.370(11) ?
C133 H133 . 0.950000 ?
C134 C135 . 1.380(11) ?
C134 C137 . 1.502(12) ?
C135 C136 . 1.389(10) ?
C135 H135 . 0.950000 ?
C136 H136 . 0.950000 ?
C137 O138 . 1.201(10) ?
C137 O139 . 1.315(11) ?
O139 C340 . 1.495(13) ?
O139 C140 . 1.499(16) ?
C140 C141 . 1.533(18) ?
C140 H14A . 0.990000 ?
C140 H14B . 0.990000 ?
C141 H14C . 0.980000 ?
C141 H14D . 0.980000 ?
C141 H14E . 0.980000 ?
C340 C341 . 1.543(16) ?
C340 H34A . 0.990000 ?
C340 H34B . 0.990000 ?
C341 H34C . 0.980000 ?
C341 H34D . 0.980000 ?
C341 H34E . 0.980000 ?
O141 C142 . 1.282(8) ?
C142 O143 . 1.261(8) ?
C142 C144 . 1.495(10) ?
C144 C149 . 1.374(10) ?
C144 C145 . 1.386(10) ?
C145 C146 . 1.389(11) ?
C145 H145 . 0.950000 ?
C146 C147 . 1.376(12) ?
C146 H146 . 0.950000 ?
C147 C148 . 1.392(11) ?
C147 H147 . 0.950000 ?
C148 C149 . 1.401(10) ?
C148 H148 . 0.950000 ?
C149 H149 . 0.950000 ?
O151 C152 . 1.257(9) ?
C152 O153 . 1.280(9) ?
C152 C154 . 1.483(11) ?
C154 C155 . 1.358(13) ?
C154 C159 . 1.374(12) ?
C155 C156 . 1.421(13) ?
C155 H155 . 0.950000 ?
C156 C157 . 1.361(15) ?
C156 H156 . 0.950000 ?
C157 C158 . 1.389(15) ?
C157 H157 . 0.950000 ?
C158 C159 . 1.403(13) ?
C158 H158 . 0.950000 ?
C159 H159 . 0.950000 ?
O161 C162 . 1.266(8) ?
C162 O163 . 1.265(8) ?
C162 C164 . 1.511(10) ?
C164 C165 . 1.345(10) ?
C164 C169 . 1.393(11) ?
C165 C166 . 1.355(11) ?
C165 H165 . 0.950000 ?
C166 C167 . 1.353(11) ?
C166 H166 . 0.950000 ?
C167 C168 . 1.354(11) ?
C167 H167 . 0.950000 ?
C168 C169 . 1.362(11) ?
C168 H168 . 0.950000 ?
C169 H169 . 0.950000 ?
O171 C172 . 1.278(8) ?
C172 O173 . 1.269(8) ?
C172 C174 . 1.512(10) ?
C174 C179 . 1.373(10) ?
C174 C175 . 1.381(11) ?
C175 C176 . 1.378(12) ?
C175 H175 . 0.950000 ?
C176 C177 . 1.378(12) ?
C176 H176 . 0.950000 ?
C177 C178 . 1.360(11) ?
C177 H177 . 0.950000 ?
C178 C179 . 1.358(10) ?
C178 H178 . 0.950000 ?
C179 H179 . 0.950000 ?

loop_
_geom_torsion_atom_site_label_1
_geom_torsion_atom_site_label_2
_geom_torsion_atom_site_label_3
_geom_torsion_atom_site_label_4
_geom_torsion_site_symmetry_1
_geom_torsion_site_symmetry_2
_geom_torsion_site_symmetry_3
_geom_torsion_site_symmetry_4
_geom_torsion
_geom_torsion_publ_flag
Co31 O1 Co1 O21 . . . . 89.3(2) ?
Co21 O1 Co1 O21 . . . . -8.8(2) ?
Co31 O1 Co1 O31 . . . . 7.9(2) ?
Co21 O1 Co1 O31 . . . . -90.3(2) ?
Co31 O1 Co1 O51 . . . . -178.7(2) ?
Co21 O1 Co1 O51 . . . . 83.1(2) ?
Co31 O1 Co1 O41 . . . . -83.6(2) ?
Co21 O1 Co1 O41 . . . . 178.3(2) ?
Co31 O1 Co1 Co21 . . . . 98.2(2) ?
Co21 O1 Co1 Co31 . . . . -98.2(2) ?
Co31 O1 Co1 Co11 . . . . 48.59(14) ?
Co21 O1 Co1 Co11 . . . . -49.57(14) ?
C6 N1 C2 C3 . . . . -0.2(11) ?
Co1 N1 C2 C3 . . . . -177.7(6) ?
N1 C2 C3 C4 . . . . 1.8(11) ?
C2 C3 C4 C5 . . . . -1.8(11) ?
C2 C3 C4 C7 . . . . 179.4(7) ?
C3 C4 C5 C6 . . . . 0.5(10) ?
C7 C4 C5 C6 . . . . 179.3(6) ?
C2 N1 C6 C5 . . . . -1.2(10) ?
Co1 N1 C6 C5 . . . . 176.2(5) ?
C4 C5 C6 N1 . . . . 1.1(11) ?
C3 C4 C7 O8 . . . . 171.5(7) ?
C5 C4 C7 O8 . . . . -7.2(11) ?
C3 C4 C7 O9 . . . . -6.0(10) ?
C5 C4 C7 O9 . . . . 175.3(6) ?
O8 C7 O9 C10 . . . . 1.2(11) ?
C4 C7 O9 C10 . . . . 178.5(6) ?
C7 O9 C10 C11 . . . . 160.9(6) ?
Co21 O11 Co11 O31 . . . . 89.6(2) ?
Co31 O11 Co11 O31 . . . . -8.7(2) ?
Co21 O11 Co11 O21 . . . . 8.08(19) ?
Co31 O11 Co11 O21 . . . . -90.2(2) ?
Co21 O11 Co11 O71 . . . . -179.2(2) ?
Co31 O11 Co11 O71 . . . . 82.6(2) ?
Co21 O11 Co11 O63 . . . . -80.86(19) ?
Co31 O11 Co11 O63 . . . . -179.1(2) ?
Co21 O11 Co11 Co31 . . . . 98.3(2) ?
Co31 O11 Co11 Co21 . . . . -98.3(2) ?
Co21 O11 Co11 Co1 . . . . 48.77(14) ?
Co31 O11 Co11 Co1 . . . . -49.49(14) ?
C16 N11 C12 C13 . . . . 4.8(11) ?
Co11 N11 C12 C13 . . . . -170.7(6) ?
N11 C12 C13 C14 . . . . -1.4(11) ?
C12 C13 C14 C15 . . . . -3.8(11) ?
C12 C13 C14 C17 . . . . 173.4(7) ?
C13 C14 C15 C16 . . . . 5.5(11) ?
C17 C14 C15 C16 . . . . -171.7(7) ?
C12 N11 C16 C15 . . . . -2.9(10) ?
Co11 N11 C16 C15 . . . . 172.5(5) ?
C14 C15 C16 N11 . . . . -2.2(11) ?
C15 C14 C17 O18 . . . . -8.2(14) ?
C13 C14 C17 O18 . . . . 174.7(9) ?
C15 C14 C17 O19 . . . . 166.6(7) ?
C13 C14 C17 O19 . . . . -10.5(12) ?
O18 C17 O19 C20 . . . . -22.(2) ?
C14 C17 O19 C20 . . . . 163.7(19) ?
O18 C17 O19 C220 . . . . 6.9(16) ?
C14 C17 O19 C220 . . . . -167.9(11) ?
C17 O19 C20 C21 . . . . 115.(4) ?
C17 O19 C220 C221 . . . . 179.4(17) ?
O1 Co1 O21 Co21 . . . . 8.9(2) ?
O31 Co1 O21 Co21 . . . . 95.3(2) ?
O51 Co1 O21 Co21 . . . . -78.90(19) ?
N1 Co1 O21 Co21 . . . . -167.6(2) ?
Co31 Co1 O21 Co21 . . . . 52.19(14) ?
Co11 Co1 O21 Co21 . . . . 92.8(2) ?
O1 Co1 O21 Co11 . . . . -84.0(2) ?
O31 Co1 O21 Co11 . . . . 2.48(19) ?
O51 Co1 O21 Co11 . . . . -171.7(2) ?
N1 Co1 O21 Co11 . . . . 99.6(2) ?
Co21 Co1 O21 Co11 . . . . -92.8(2) ?
Co31 Co1 O21 Co11 . . . . -40.63(15) ?
O11 Co11 O21 Co21 . . . . -8.06(19) ?
O31 Co11 O21 Co21 . . . . -95.3(2) ?
N11 Co11 O21 Co21 . . . . 174.1(2) ?
O63 Co11 O21 Co21 . . . . 81.53(19) ?
Co31 Co11 O21 Co21 . . . . -51.93(14) ?
Co1 Co11 O21 Co21 . . . . -92.8(2) ?
O11 Co11 O21 Co1 . . . . 84.7(2) ?
O31 Co11 O21 Co1 . . . . -2.48(19) ?
N11 Co11 O21 Co1 . . . . -93.1(2) ?
O63 Co11 O21 Co1 . . . . 174.3(2) ?
Co31 Co11 O21 Co1 . . . . 40.85(15) ?
Co21 Co11 O21 Co1 . . . . 92.8(2) ?
Co11 O11 Co21 O21 . . . . -8.12(19) ?
Co31 O11 Co21 O21 . . . . 84.9(2) ?
Co11 O11 Co21 O1 . . . . -95.3(2) ?
Co31 O11 Co21 O1 . . . . -2.27(19) ?
Co11 O11 Co21 O61 . . . . 80.11(19) ?
Co31 O11 Co21 O61 . . . . 173.1(2) ?
Co11 O11 Co21 N21 . . . . 172.0(2) ?
Co31 O11 Co21 N21 . . . . -95.0(2) ?
Co11 O11 Co21 Co1 . . . . -52.02(14) ?
Co31 O11 Co21 Co1 . . . . 40.99(15) ?
Co31 O11 Co21 Co11 . . . . 93.0(2) ?
Co11 O11 Co21 Co31 . . . . -93.0(2) ?
Co1 O21 Co21 O11 . . . . -90.7(2) ?
Co11 O21 Co21 O11 . . . . 8.05(19) ?
Co1 O21 Co21 O1 . . . . -8.79(19) ?
Co11 O21 Co21 O1 . . . . 90.0(2) ?
Co1 O21 Co21 O61 . . . . 178.1(2) ?
Co11 O21 Co21 O61 . . . . -83.2(2) ?
Co1 O21 Co21 O53 . . . . 82.2(2) ?
Co11 O21 Co21 O53 . . . . -179.1(2) ?
Co11 O21 Co21 Co1 . . . . 98.7(2) ?
Co1 O21 Co21 Co11 . . . . -98.7(2) ?
Co1 O21 Co21 Co31 . . . . -49.64(14) ?
Co11 O21 Co21 Co31 . . . . 49.10(14) ?
Co31 O1 Co21 O11 . . . . 2.28(19) ?
Co1 O1 Co21 O11 . . . . 96.1(2) ?
Co31 O1 Co21 O21 . . . . -85.0(2) ?
Co1 O1 Co21 O21 . . . . 8.8(2) ?
Co31 O1 Co21 O53 . . . . -173.6(2) ?
Co1 O1 Co21 O53 . . . . -79.8(2) ?
Co31 O1 Co21 N21 . . . . 95.0(2) ?
Co1 O1 Co21 N21 . . . . -171.2(2) ?
Co31 O1 Co21 Co1 . . . . -93.8(2) ?
Co31 O1 Co21 Co11 . . . . -41.01(15) ?
Co1 O1 Co21 Co11 . . . . 52.81(14) ?
Co1 O1 Co21 Co31 . . . . 93.8(2) ?
C26 N21 C22 C23 . . . . -0.5(12) ?
Co21 N21 C22 C23 . . . . 172.8(6) ?
N21 C22 C23 C24 . . . . -1.5(13) ?
C22 C23 C24 C25 . . . . 1.3(13) ?
C22 C23 C24 C27 . . . . -174.3(8) ?
C23 C24 C25 C26 . . . . 0.6(13) ?
C27 C24 C25 C26 . . . . 176.4(8) ?
C22 N21 C26 C25 . . . . 2.6(12) ?
Co21 N21 C26 C25 . . . . -170.5(6) ?
C24 C25 C26 N21 . . . . -2.7(13) ?
C25 C24 C27 O28 . . . . -17.0(14) ?
C23 C24 C27 O28 . . . . 158.6(9) ?
C25 C24 C27 O29 . . . . 162.7(8) ?
C23 C24 C27 O29 . . . . -21.7(12) ?
O28 C27 O29 C230 . . . . 0.7(15) ?
C24 C27 O29 C230 . . . . -179.0(9) ?
O28 C27 O29 C30 . . . . -24.(4) ?
C24 C27 O29 C30 . . . . 156.(3) ?
C27 O29 C30 C31 . . . . -154.(6) ?
C27 O29 C230 C231 . . . . -87.0(16) ?
O11 Co11 O31 Co31 . . . . 8.7(2) ?
O21 Co11 O31 Co31 . . . . 95.8(2) ?
O71 Co11 O31 Co31 . . . . -79.3(2) ?
N11 Co11 O31 Co31 . . . . -168.7(2) ?
O63 Co11 O31 Co31 . . . . 77.5(11) ?
Co21 Co11 O31 Co31 . . . . 52.35(15) ?
Co1 Co11 O31 Co31 . . . . 93.3(2) ?
O11 Co11 O31 Co1 . . . . -84.6(2) ?
O21 Co11 O31 Co1 . . . . 2.48(19) ?
O71 Co11 O31 Co1 . . . . -172.7(2) ?
N11 Co11 O31 Co1 . . . . 97.9(2) ?
O63 Co11 O31 Co1 . . . . -15.8(12) ?
Co31 Co11 O31 Co1 . . . . -93.3(2) ?
Co21 Co11 O31 Co1 . . . . -41.00(15) ?
O1 Co1 O31 Co31 . . . . -7.9(2) ?
O21 Co1 O31 Co31 . . . . -95.5(2) ?
N1 Co1 O31 Co31 . . . . 174.8(2) ?
O41 Co1 O31 Co31 . . . . 79.6(2) ?
Co21 Co1 O31 Co31 . . . . -51.93(14) ?
Co11 Co1 O31 Co31 . . . . -93.0(2) ?
O1 Co1 O31 Co11 . . . . 85.2(2) ?
O21 Co1 O31 Co11 . . . . -2.48(19) ?
N1 Co1 O31 Co11 . . . . -92.2(2) ?
O41 Co1 O31 Co11 . . . . 172.6(2) ?
Co21 Co1 O31 Co11 . . . . 41.08(15) ?
Co31 Co1 O31 Co11 . . . . 93.0(2) ?
Co11 O31 Co31 O1 . . . . -90.9(2) ?
Co1 O31 Co31 O1 . . . . 7.9(2) ?
Co11 O31 Co31 O11 . . . . -8.7(2) ?
Co1 O31 Co31 O11 . . . . 90.1(2) ?
Co11 O31 Co31 O43 . . . . 179.6(2) ?
Co1 O31 Co31 O43 . . . . -81.6(2) ?
Co11 O31 Co31 O73 . . . . 83.5(2) ?
Co1 O31 Co31 O73 . . . . -177.7(2) ?
Co1 O31 Co31 Co11 . . . . 98.8(2) ?
Co11 O31 Co31 Co1 . . . . -98.8(2) ?
Co11 O31 Co31 Co21 . . . . -49.63(14) ?
Co1 O31 Co31 Co21 . . . . 49.15(14) ?
Co1 O1 Co31 O31 . . . . -7.9(2) ?
Co21 O1 Co31 O31 . . . . 85.0(2) ?
Co1 O1 Co31 O11 . . . . -95.2(2) ?
Co21 O1 Co31 O11 . . . . -2.27(19) ?
Co1 O1 Co31 N31 . . . . 170.2(2) ?
Co21 O1 Co31 N31 . . . . -96.8(2) ?
Co1 O1 Co31 O43 . . . . 81.3(2) ?
Co21 O1 Co31 O43 . . . . 174.2(2) ?
Co1 O1 Co31 Co11 . . . . -51.85(15) ?
Co21 O1 Co31 Co11 . . . . 41.11(15) ?
Co21 O1 Co31 Co1 . . . . 93.0(2) ?
Co1 O1 Co31 Co21 . . . . -93.0(2) ?
Co11 O11 Co31 O31 . . . . 8.7(2) ?
Co21 O11 Co31 O31 . . . . -84.6(2) ?
Co11 O11 Co31 O1 . . . . 95.7(2) ?
Co21 O11 Co31 O1 . . . . 2.29(19) ?
Co11 O11 Co31 N31 . . . . -170.7(2) ?
Co21 O11 Co31 N31 . . . . 96.0(2) ?
Co11 O11 Co31 O73 . . . . -79.0(2) ?
Co21 O11 Co31 O73 . . . . -172.3(2) ?
Co21 O11 Co31 Co11 . . . . -93.4(2) ?
Co11 O11 Co31 Co1 . . . . 52.56(14) ?
Co21 O11 Co31 Co1 . . . . -40.80(15) ?
Co11 O11 Co31 Co21 . . . . 93.4(2) ?
C36 N31 C32 C33 . . . . -5.0(12) ?
Co31 N31 C32 C33 . . . . 171.3(7) ?
N31 C32 C33 C34 . . . . 2.0(14) ?
C32 C33 C34 C35 . . . . 2.1(13) ?
C32 C33 C34 C37 . . . . -175.6(8) ?
C33 C34 C35 C36 . . . . -3.0(12) ?
C37 C34 C35 C36 . . . . 174.8(7) ?
C32 N31 C36 C35 . . . . 4.1(11) ?
Co31 N31 C36 C35 . . . . -172.4(6) ?
C34 C35 C36 N31 . . . . -0.1(12) ?
C35 C34 C37 O38 . . . . -3.2(14) ?
C33 C34 C37 O38 . . . . 174.5(9) ?
C35 C34 C37 O39 . . . . 177.9(8) ?
C33 C34 C37 O39 . . . . -4.5(12) ?
O38 C37 O39 C40 . . . . -4.5(14) ?
C34 C37 O39 C40 . . . . 174.4(8) ?
C37 O39 C40 C41 . . . . 175.3(8) ?
Co1 O41 C42 O43 . . . . 6.4(10) ?
Co1 O41 C42 C44 . . . . -170.6(5) ?
O41 C42 O43 Co31 . . . . -10.7(10) ?
C44 C42 O43 Co31 . . . . 166.3(5) ?
O43 C42 C44 C45 . . . . -166.8(7) ?
O41 C42 C44 C45 . . . . 10.6(11) ?
O43 C42 C44 C49 . . . . 7.6(11) ?
O41 C42 C44 C49 . . . . -175.1(7) ?
C49 C44 C45 C46 . . . . -0.3(12) ?
C42 C44 C45 C46 . . . . 174.2(8) ?
C44 C45 C46 C47 . . . . -0.6(14) ?
C45 C46 C47 C48 . . . . 1.9(14) ?
C46 C47 C48 C49 . . . . -2.3(14) ?
C47 C48 C49 C44 . . . . 1.4(14) ?
C45 C44 C49 C48 . . . . -0.1(13) ?
C42 C44 C49 C48 . . . . -174.6(8) ?
Co1 O51 C52 O53 . . . . 3.8(9) ?
Co1 O51 C52 C54 . . . . -176.6(4) ?
O51 C52 O53 Co21 . . . . 2.6(9) ?
C54 C52 O53 Co21 . . . . -177.0(4) ?
O51 C52 C54 C59 . . . . 178.4(7) ?
O53 C52 C54 C59 . . . . -1.9(10) ?
O51 C52 C54 C55 . . . . -3.0(10) ?
O53 C52 C54 C55 . . . . 176.7(7) ?
C59 C54 C55 C56 . . . . -1.2(12) ?
C52 C54 C55 C56 . . . . -179.8(8) ?
C54 C55 C56 C57 . . . . -0.3(14) ?
C55 C56 C57 C58 . . . . 0.8(15) ?
C56 C57 C58 C59 . . . . 0.2(14) ?
C55 C54 C59 C58 . . . . 2.2(13) ?
C52 C54 C59 C58 . . . . -179.2(8) ?
C57 C58 C59 C54 . . . . -1.7(14) ?
Co21 O61 C62 O63 . . . . 6.1(9) ?
Co21 O61 C62 C64 . . . . -172.6(4) ?
O61 C62 O63 Co11 . . . . -8.4(9) ?
C64 C62 O63 Co11 . . . . 170.3(4) ?
O61 C62 C64 C65 . . . . 10.8(10) ?
O63 C62 C64 C65 . . . . -168.1(7) ?
O61 C62 C64 C69 . . . . -177.7(6) ?
O63 C62 C64 C69 . . . . 3.5(10) ?
C69 C64 C65 C66 . . . . 2.2(12) ?
C62 C64 C65 C66 . . . . 173.8(7) ?
C64 C65 C66 C67 . . . . -2.2(14) ?
C65 C66 C67 C68 . . . . 0.1(14) ?
C66 C67 C68 C69 . . . . 1.9(14) ?
C65 C64 C69 C68 . . . . -0.2(12) ?
C62 C64 C69 C68 . . . . -171.9(7) ?
C67 C68 C69 C64 . . . . -1.9(13) ?
Co11 O71 C72 O73 . . . . 10.3(10) ?
Co11 O71 C72 C74 . . . . -170.1(5) ?
O71 C72 O73 Co31 . . . . -2.8(10) ?
C74 C72 O73 Co31 . . . . 177.7(5) ?
O73 C72 C74 C75 . . . . 177.0(8) ?
O71 C72 C74 C75 . . . . -2.6(11) ?
O73 C72 C74 C79 . . . . -5.9(11) ?
O71 C72 C74 C79 . . . . 174.5(7) ?
C79 C74 C75 C76 . . . . 0.9(15) ?
C72 C74 C75 C76 . . . . 178.1(9) ?
C74 C75 C76 C77 . . . . -0.2(19) ?
C75 C76 C77 C78 . . . . 0.1(19) ?
C76 C77 C78 C79 . . . . -0.8(18) ?
C77 C78 C79 C74 . . . . 1.5(16) ?
C75 C74 C79 C78 . . . . -1.6(14) ?
C72 C74 C79 C78 . . . . -178.7(8) ?
Co61 O101 Co41 O121 . . . . -8.9(2) ?
Co71 O101 Co41 O121 . . . . 89.7(2) ?
Co61 O101 Co41 O131 . . . . -90.4(2) ?
Co71 O101 Co41 O131 . . . . 8.13(19) ?
Co61 O101 Co41 O141 . . . . 178.6(2) ?
Co71 O101 Co41 O141 . . . . -82.82(19) ?
Co61 O101 Co41 O151 . . . . 82.2(2) ?
Co71 O101 Co41 O151 . . . . -179.3(2) ?
Co71 O101 Co41 Co61 . . . . 98.6(2) ?
Co61 O101 Co41 Co71 . . . . -98.6(2) ?
Co61 O101 Co41 Co51 . . . . -49.49(14) ?
Co71 O101 Co41 Co51 . . . . 49.07(14) ?
C106 N101 C102 C103 . . . . -3.3(10) ?
Co41 N101 C102 C103 . . . . 167.5(6) ?
N101 C102 C103 C104 . . . . 2.4(11) ?
C102 C103 C104 C105 . . . . -0.3(11) ?
C102 C103 C104 C107 . . . . -173.2(7) ?
C103 C104 C105 C106 . . . . -0.6(11) ?
C107 C104 C105 C106 . . . . 172.5(7) ?
C102 N101 C106 C105 . . . . 2.3(10) ?
Co41 N101 C106 C105 . . . . -168.6(6) ?
C104 C105 C106 N101 . . . . -0.4(11) ?
C103 C104 C107 O108 . . . . 164.7(8) ?
C105 C104 C107 O108 . . . . -8.2(12) ?
C103 C104 C107 O109 . . . . -13.3(10) ?
C105 C104 C107 O109 . . . . 173.7(7) ?
O108 C107 O109 C110 . . . . -2.5(12) ?
C104 C107 O109 C110 . . . . 175.5(6) ?
C107 O109 C110 C111 . . . . -107.4(9) ?
Co71 O111 Co51 O121 . . . . -90.1(2) ?
Co61 O111 Co51 O121 . . . . 8.3(2) ?
Co71 O111 Co51 O131 . . . . -8.6(2) ?
Co61 O111 Co51 O131 . . . . 89.7(2) ?
Co71 O111 Co51 O171 . . . . 82.8(2) ?
Co61 O111 Co51 O171 . . . . -178.8(2) ?
Co71 O111 Co51 O163 . . . . -179.9(2) ?
Co61 O111 Co51 O163 . . . . -81.5(2) ?
Co61 O111 Co51 Co71 . . . . 98.4(2) ?
Co71 O111 Co51 Co61 . . . . -98.4(2) ?
Co71 O111 Co51 Co41 . . . . -49.42(15) ?
Co61 O111 Co51 Co41 . . . . 48.95(14) ?
C116 N111 C112 C113 . . . . 2.9(11) ?
Co51 N111 C112 C113 . . . . -170.7(6) ?
N111 C112 C113 C114 . . . . -2.1(13) ?
C112 C113 C114 C115 . . . . -0.6(12) ?
C112 C113 C114 C117 . . . . 178.2(7) ?
C113 C114 C115 C116 . . . . 2.3(13) ?
C117 C114 C115 C116 . . . . -176.5(8) ?
C112 N111 C116 C115 . . . . -1.1(12) ?
Co51 N111 C116 C115 . . . . 172.6(7) ?
C114 C115 C116 N111 . . . . -1.5(14) ?
C115 C114 C117 O118 . . . . 1.5(13) ?
C113 C114 C117 O118 . . . . -177.3(8) ?
C115 C114 C117 O119 . . . . -179.6(7) ?
C113 C114 C117 O119 . . . . 1.5(11) ?
O118 C117 O119 C120 . . . . -2.4(13) ?
C114 C117 O119 C120 . . . . 178.8(6) ?
C117 O119 C120 C121 . . . . -88.5(9) ?
O131 Co41 O121 Co61 . . . . 95.9(2) ?
O101 Co41 O121 Co61 . . . . 9.0(2) ?
N101 Co41 O121 Co61 . . . . -172.8(2) ?
O151 Co41 O121 Co61 . . . . -80.0(2) ?
Co71 Co41 O121 Co61 . . . . 52.95(15) ?
Co51 Co41 O121 Co61 . . . . 93.9(2) ?
O131 Co41 O121 Co51 . . . . 2.0(2) ?
O101 Co41 O121 Co51 . . . . -84.9(2) ?
N101 Co41 O121 Co51 . . . . 93.3(2) ?
O151 Co41 O121 Co51 . . . . -173.9(2) ?
Co61 Co41 O121 Co51 . . . . -93.9(2) ?
Co71 Co41 O121 Co51 . . . . -40.93(17) ?
O131 Co51 O121 Co61 . . . . -95.4(2) ?
O111 Co51 O121 Co61 . . . . -8.4(2) ?
N111 Co51 O121 Co61 . . . . 169.9(2) ?
O163 Co51 O121 Co61 . . . . 80.1(2) ?
Co71 Co51 O121 Co61 . . . . -52.43(15) ?
Co41 Co51 O121 Co61 . . . . -93.4(2) ?
O131 Co51 O121 Co41 . . . . -2.0(2) ?
O111 Co51 O121 Co41 . . . . 84.9(2) ?
N111 Co51 O121 Co41 . . . . -96.7(2) ?
O163 Co51 O121 Co41 . . . . 173.5(2) ?
Co71 Co51 O121 Co41 . . . . 40.92(17) ?
Co61 Co51 O121 Co41 . . . . 93.4(2) ?
Co41 O121 Co61 O101 . . . . -8.9(2) ?
Co51 O121 Co61 O101 . . . . 90.2(2) ?
Co41 O121 Co61 O111 . . . . -90.7(2) ?
Co51 O121 Co61 O111 . . . . 8.4(2) ?
Co41 O121 Co61 O153 . . . . 82.5(2) ?
Co51 O121 Co61 O153 . . . . -178.4(2) ?
Co41 O121 Co61 O161 . . . . 176.9(2) ?
Co51 O121 Co61 O161 . . . . -84.0(2) ?
Co51 O121 Co61 Co41 . . . . 99.1(2) ?
Co41 O121 Co61 Co51 . . . . -99.1(2) ?
Co41 O121 Co61 Co71 . . . . -49.76(15) ?
Co51 O121 Co61 Co71 . . . . 49.31(14) ?
Co41 O101 Co61 O121 . . . . 8.9(2) ?
Co71 O101 Co61 O121 . . . . -83.9(2) ?
Co41 O101 Co61 O111 . . . . 95.7(2) ?
Co71 O101 Co61 O111 . . . . 2.9(2) ?
Co41 O101 Co61 O153 . . . . -79.6(2) ?
Co71 O101 Co61 O153 . . . . -172.4(2) ?
Co41 O101 Co61 N121 . . . . -170.2(2) ?
Co71 O101 Co61 N121 . . . . 97.0(3) ?
Co71 O101 Co61 Co41 . . . . -92.8(2) ?
Co41 O101 Co61 Co51 . . . . 52.23(15) ?
Co71 O101 Co61 Co51 . . . . -40.59(17) ?
Co41 O101 Co61 Co71 . . . . 92.8(2) ?
Co51 O111 Co61 O121 . . . . -8.3(2) ?
Co71 O111 Co61 O121 . . . . 84.3(2) ?
Co51 O111 Co61 O101 . . . . -95.5(2) ?
Co71 O111 Co61 O101 . . . . -2.9(2) ?
Co51 O111 Co61 O161 . . . . 79.6(2) ?
Co71 O111 Co61 O161 . . . . 172.2(2) ?
Co51 O111 Co61 N121 . . . . 172.8(2) ?
Co71 O111 Co61 N121 . . . . -94.6(2) ?
Co51 O111 Co61 Co41 . . . . -51.97(14) ?
Co71 O111 Co61 Co41 . . . . 40.67(16) ?
Co71 O111 Co61 Co51 . . . . 92.6(2) ?
Co51 O111 Co61 Co71 . . . . -92.6(2) ?
C126 N121 C122 C123 . . . . 1.4(11) ?
Co61 N121 C122 C123 . . . . -173.0(6) ?
N121 C122 C123 C124 . . . . 0.4(11) ?
C122 C123 C124 C125 . . . . -1.7(12) ?
C122 C123 C124 C127 . . . . 176.4(7) ?
C123 C124 C125 C126 . . . . 1.2(12) ?
C127 C124 C125 C126 . . . . -177.0(7) ?
C122 N121 C126 C125 . . . . -1.9(11) ?
Co61 N121 C126 C125 . . . . 172.4(6) ?
C124 C125 C126 N121 . . . . 0.6(12) ?
C123 C124 C127 O128 . . . . 178.8(9) ?
C125 C124 C127 O128 . . . . -3.1(13) ?
C123 C124 C127 O129 . . . . -1.6(11) ?
C125 C124 C127 O129 . . . . 176.5(7) ?
O128 C127 O129 C130 . . . . 3.5(14) ?
C124 C127 O129 C130 . . . . -176.0(6) ?
C127 O129 C130 C131 . . . . 148.6(8) ?
O121 Co41 O131 Co71 . . . . -95.7(2) ?
O101 Co41 O131 Co71 . . . . -8.25(19) ?
N101 Co41 O131 Co71 . . . . 171.8(2) ?
O141 Co41 O131 Co71 . . . . 80.6(2) ?
Co61 Co41 O131 Co71 . . . . -52.34(14) ?
Co51 Co41 O131 Co71 . . . . -93.6(2) ?
O121 Co41 O131 Co51 . . . . -2.0(2) ?
O101 Co41 O131 Co51 . . . . 85.4(2) ?
N101 Co41 O131 Co51 . . . . -94.5(2) ?
O141 Co41 O131 Co51 . . . . 174.2(2) ?
Co61 Co41 O131 Co51 . . . . 41.31(16) ?
Co71 Co41 O131 Co51 . . . . 93.6(2) ?
O121 Co51 O131 Co71 . . . . 95.8(2) ?
O111 Co51 O131 Co71 . . . . 8.8(2) ?
N111 Co51 O131 Co71 . . . . -169.3(2) ?
O171 Co51 O131 Co71 . . . . -79.9(2) ?
O163 Co51 O131 Co71 . . . . 69.4(13) ?
Co61 Co51 O131 Co71 . . . . 52.72(15) ?
Co41 Co51 O131 Co71 . . . . 93.8(2) ?
O121 Co51 O131 Co41 . . . . 2.0(2) ?
O111 Co51 O131 Co41 . . . . -85.0(2) ?
N111 Co51 O131 Co41 . . . . 96.9(2) ?
O171 Co51 O131 Co41 . . . . -173.7(2) ?
O163 Co51 O131 Co41 . . . . -24.4(13) ?
Co71 Co51 O131 Co41 . . . . -93.8(2) ?
Co61 Co51 O131 Co41 . . . . -41.08(16) ?
Co41 O131 Co71 O101 . . . . 8.19(19) ?
Co51 O131 Co71 O101 . . . . -90.4(2) ?
Co41 O131 Co71 O111 . . . . 89.9(2) ?
Co51 O131 Co71 O111 . . . . -8.7(2) ?
Co41 O131 Co71 O173 . . . . -178.1(2) ?
Co51 O131 Co71 O173 . . . . 83.3(2) ?
Co41 O131 Co71 O143 . . . . -81.33(19) ?
Co51 O131 Co71 O143 . . . . -180.0(2) ?
Co51 O131 Co71 Co41 . . . . -98.6(2) ?
Co41 O131 Co71 Co51 . . . . 98.6(2) ?
Co41 O131 Co71 Co61 . . . . 48.99(14) ?
Co51 O131 Co71 Co61 . . . . -49.64(14) ?
Co41 O101 Co71 O131 . . . . -8.18(19) ?
Co61 O101 Co71 O131 . . . . 84.4(2) ?
Co41 O101 Co71 O111 . . . . -95.4(2) ?
Co61 O101 Co71 O111 . . . . -2.9(2) ?
Co41 O101 Co71 O143 . . . . 81.5(2) ?
Co61 O101 Co71 O143 . . . . 174.1(2) ?
Co41 O101 Co71 N131 . . . . 172.5(2) ?
Co61 O101 Co71 N131 . . . . -95.0(2) ?
Co61 O101 Co71 Co41 . . . . 92.6(2) ?
Co41 O101 Co71 Co51 . . . . -51.90(14) ?
Co61 O101 Co71 Co51 . . . . 40.67(17) ?
Co41 O101 Co71 Co61 . . . . -92.6(2) ?
Co51 O111 Co71 O131 . . . . 8.7(2) ?
Co61 O111 Co71 O131 . . . . -84.1(2) ?
Co51 O111 Co71 O101 . . . . 95.7(2) ?
Co61 O111 Co71 O101 . . . . 2.9(2) ?
Co51 O111 Co71 O173 . . . . -78.7(2) ?
Co61 O111 Co71 O173 . . . . -171.5(2) ?
Co51 O111 Co71 N131 . . . . -168.2(2) ?
Co61 O111 Co71 N131 . . . . 99.0(2) ?
Co51 O111 Co71 Co41 . . . . 52.28(15) ?
Co61 O111 Co71 Co41 . . . . -40.53(16) ?
Co61 O111 Co71 Co51 . . . . -92.8(2) ?
Co51 O111 Co71 Co61 . . . . 92.8(2) ?
C136 N131 C132 C133 . . . . 0.6(11) ?
Co71 N131 C132 C133 . . . . -178.8(6) ?
N131 C132 C133 C134 . . . . 0.2(12) ?
C132 C133 C134 C135 . . . . -0.7(12) ?
C132 C133 C134 C137 . . . . 176.3(8) ?
C133 C134 C135 C136 . . . . 0.4(11) ?
C137 C134 C135 C136 . . . . -176.6(7) ?
C132 N131 C136 C135 . . . . -0.9(11) ?
Co71 N131 C136 C135 . . . . 178.5(5) ?
C134 C135 C136 N131 . . . . 0.4(11) ?
C133 C134 C137 O138 . . . . -157.3(9) ?
C135 C134 C137 O138 . . . . 19.6(13) ?
C133 C134 C137 O139 . . . . 21.7(11) ?
C135 C134 C137 O139 . . . . -161.3(8) ?
O138 C137 O139 C340 . . . . 10.3(19) ?
C134 C137 O139 C340 . . . . -168.7(15) ?
O138 C137 O139 C140 . . . . -16.(4) ?
C134 C137 O139 C140 . . . . 165.(4) ?
C137 O139 C140 C141 . . . . -168.(3) ?
C137 O139 C340 C341 . . . . 165.5(14) ?
Co41 O141 C142 O143 . . . . -0.5(9) ?
Co41 O141 C142 C144 . . . . 179.4(4) ?
O141 C142 O143 Co71 . . . . -1.6(10) ?
C144 C142 O143 Co71 . . . . 178.5(4) ?
O143 C142 C144 C149 . . . . -22.1(9) ?
O141 C142 C144 C149 . . . . 158.0(6) ?
O143 C142 C144 C145 . . . . 159.4(6) ?
O141 C142 C144 C145 . . . . -20.5(9) ?
C149 C144 C145 C146 . . . . -1.0(11) ?
C142 C144 C145 C146 . . . . 177.4(7) ?
C144 C145 C146 C147 . . . . -1.5(12) ?
C145 C146 C147 C148 . . . . 2.2(13) ?
C146 C147 C148 C149 . . . . -0.3(12) ?
C145 C144 C149 C148 . . . . 3.0(11) ?
C142 C144 C149 C148 . . . . -175.5(6) ?
C147 C148 C149 C144 . . . . -2.4(11) ?
Co41 O151 C152 O153 . . . . -0.2(10) ?
Co41 O151 C152 C154 . . . . 179.7(5) ?
O151 C152 O153 Co61 . . . . 5.2(10) ?
C154 C152 O153 Co61 . . . . -174.8(5) ?
O151 C152 C154 C155 . . . . -13.0(12) ?
O153 C152 C154 C155 . . . . 167.0(9) ?
O151 C152 C154 C159 . . . . 172.6(8) ?
O153 C152 C154 C159 . . . . -7.5(12) ?
C159 C154 C155 C156 . . . . -2.9(17) ?
C152 C154 C155 C156 . . . . -177.4(10) ?
C154 C155 C156 C157 . . . . 3.(2) ?
C155 C156 C157 C158 . . . . -3.(2) ?
C156 C157 C158 C159 . . . . 3.(2) ?
C155 C154 C159 C158 . . . . 3.3(16) ?
C152 C154 C159 C158 . . . . 177.6(9) ?
C157 C158 C159 C154 . . . . -3.5(18) ?
Co61 O161 C162 O163 . . . . 15.9(12) ?
Co61 O161 C162 C164 . . . . -164.3(5) ?
O161 C162 O163 Co51 . . . . -21.5(12) ?
C164 C162 O163 Co51 . . . . 158.7(5) ?
O163 C162 C164 C165 . . . . -178.5(9) ?
O161 C162 C164 C165 . . . . 1.7(12) ?
O163 C162 C164 C169 . . . . -0.4(12) ?
O161 C162 C164 C169 . . . . 179.8(9) ?
C169 C164 C165 C166 . . . . 1.5(15) ?
C162 C164 C165 C166 . . . . 179.7(9) ?
C164 C165 C166 C167 . . . . -2.5(17) ?
C165 C166 C167 C168 . . . . 0.7(18) ?
C166 C167 C168 C169 . . . . 2.0(18) ?
C167 C168 C169 C164 . . . . -2.9(18) ?
C165 C164 C169 C168 . . . . 1.1(16) ?
C162 C164 C169 C168 . . . . -177.0(10) ?
Co51 O171 C172 O173 . . . . -0.4(10) ?
Co51 O171 C172 C174 . . . . -178.1(4) ?
O171 C172 O173 Co71 . . . . 7.6(10) ?
C174 C172 O173 Co71 . . . . -174.6(4) ?
O173 C172 C174 C179 . . . . 8.6(10) ?
O171 C172 C174 C179 . . . . -173.4(7) ?
O173 C172 C174 C175 . . . . -171.2(7) ?
O171 C172 C174 C175 . . . . 6.8(10) ?
C179 C174 C175 C176 . . . . 1.3(13) ?
C172 C174 C175 C176 . . . . -178.9(8) ?
C174 C175 C176 C177 . . . . -1.2(15) ?
C175 C176 C177 C178 . . . . 0.6(16) ?
C176 C177 C178 C179 . . . . -0.1(15) ?
C177 C178 C179 C174 . . . . 0.3(14) ?
C175 C174 C179 C178 . . . . -0.9(12) ?
C172 C174 C179 C178 . . . . 179.3(7) ?
